data_7107703
loop_
_publ_author_name
'Jian Shang'
'Zhaobin Han'
'Yang Li'
'Zheng Wang'
'Kuiling Ding'

_publ_section_title
;
 Highly enantioselective asymmetric hydrogenation of (E)-B,B-disubstituted
 a,B-unsaturated Weinreb amides catalyzed by Ir(I) complexes of SpinPhox
 ligands
;
_journal_name_full Chem.Commun.
_journal_page_first 5172
_journal_paper_doi 10.1039/c2cc30812f
_journal_volume 48
_journal_year 2012
_chemical_absolute_configuration ad
_chemical_formula_sum 'C68 H56 B F24 Ir N O P'
_chemical_formula_weight 1593.12
_chemical_name_systematic
;
?
;
_space_group_IT_number 5
_symmetry_cell_setting monoclinic
_symmetry_space_group_name_Hall 'C 2y'
_symmetry_space_group_name_H-M 'C 1 2 1'
_atom_sites_solution_hydrogens geom
_atom_sites_solution_primary direct
_atom_sites_solution_secondary difmap
_audit_creation_method SHELXL-97
_cell_angle_alpha 90.00
_cell_angle_beta 100.713(2)
_cell_angle_gamma 90.00
_cell_formula_units_Z 8
_cell_length_a 18.957(2)
_cell_length_b 18.652(2)
_cell_length_c 39.347(4)
_cell_measurement_reflns_used 4759
_cell_measurement_temperature 293(2)
_cell_measurement_theta_max 36.669
_cell_measurement_theta_min 4.374
_cell_volume 13670(2)
_computing_cell_refinement 'Bruker SMART'
_computing_data_collection 'Bruker SMART'
_computing_data_reduction 'Bruker SHELXTL'
_computing_molecular_graphics 'Bruker SHELXTL'
_computing_publication_material 'Bruker SHELXTL'
_computing_structure_refinement 'SHELXL-97 (Sheldrick, 1997)'
_computing_structure_solution 'SHELXS-97 (Sheldrick, 1990)'
_diffrn_ambient_temperature 293(2)
_diffrn_measured_fraction_theta_full 0.996
_diffrn_measured_fraction_theta_max 0.996
_diffrn_measurement_device_type 'CCD area detector'
_diffrn_measurement_method 'phi and omega scans'
_diffrn_radiation_monochromator graphite
_diffrn_radiation_source 'fine-focus sealed tube'
_diffrn_radiation_type MoK\a
_diffrn_radiation_wavelength 0.71073
_diffrn_reflns_av_R_equivalents 0.0631
_diffrn_reflns_av_sigmaI/netI 0.1755
_diffrn_reflns_limit_h_max 21
_diffrn_reflns_limit_h_min -23
_diffrn_reflns_limit_k_max 22
_diffrn_reflns_limit_k_min -21
_diffrn_reflns_limit_l_max 48
_diffrn_reflns_limit_l_min -44
_diffrn_reflns_number 37792
_diffrn_reflns_theta_full 26.00
_diffrn_reflns_theta_max 26.00
_diffrn_reflns_theta_min 1.05
_exptl_absorpt_coefficient_mu 2.085
_exptl_absorpt_correction_T_max 1.0000
_exptl_absorpt_correction_T_min 0.7953
_exptl_absorpt_correction_type empirical
_exptl_absorpt_process_details sadabs
_exptl_crystal_colour orange
_exptl_crystal_density_diffrn 1.548
_exptl_crystal_density_method 'not measured'
_exptl_crystal_description prismatic
_exptl_crystal_F_000 6336
_exptl_crystal_size_max 0.287
_exptl_crystal_size_mid 0.268
_exptl_crystal_size_min 0.235
_refine_diff_density_max 1.472
_refine_diff_density_min -0.567
_refine_diff_density_rms 0.136
_refine_ls_abs_structure_details 'Flack H D (1983), Acta Cryst. A39, 876-881'
_refine_ls_abs_structure_Flack -0.025(8)
_refine_ls_extinction_method none
_refine_ls_goodness_of_fit_ref 0.891
_refine_ls_hydrogen_treatment constr
_refine_ls_matrix_type fullcycle
_refine_ls_number_parameters 1829
_refine_ls_number_reflns 24351
_refine_ls_number_restraints 61
_refine_ls_restrained_S_all 0.892
_refine_ls_R_factor_all 0.1136
_refine_ls_R_factor_gt 0.0637
_refine_ls_shift/su_max 0.179
_refine_ls_shift/su_mean 0.117
_refine_ls_structure_factor_coef Fsqd
_refine_ls_weighting_details 'calc w=1/[\s^2^(Fo^2^)+(0.0834P)^2^+0.0000P] where P=(Fo^2^+2Fc^2^)/3'
_refine_ls_weighting_scheme calc
_refine_ls_wR_factor_gt 0.1497
_refine_ls_wR_factor_ref 0.1874
_reflns_number_gt 12534
_reflns_number_total 24351
_reflns_threshold_expression >2sigma(I)
_cod_data_source_file c2cc30812f.txt
_cod_data_source_block cd27555
_cod_original_cell_volume 13670(3)
_cod_original_sg_symbol_H-M C2
_cod_database_code 7107703

loop_
_symmetry_equiv_pos_as_xyz
'x, y, z'
'-x, y, -z'
'x+1/2, y+1/2, z'
'-x+1/2, y+1/2, -z'

loop_
_atom_site_label
_atom_site_type_symbol
_atom_site_fract_x
_atom_site_fract_y
_atom_site_fract_z
_atom_site_U_iso_or_equiv
_atom_site_adp_type
_atom_site_occupancy
_atom_site_symmetry_multiplicity
_atom_site_calc_flag
_atom_site_refinement_flags
_atom_site_disorder_assembly
_atom_site_disorder_group
Ir1 Ir 0.70731(3) 0.84219(9) 0.606073(14) 0.04937(17) Uani 1 1 d . . .
Ir2 Ir 0.26158(3) 0.15676(9) 0.921632(14) 0.05313(18) Uani 1 1 d . . .
P1 P 0.7829(2) 0.8851(2) 0.65546(10) 0.0499(10) Uani 1 1 d . . .
P2 P 0.25832(19) 0.1892(2) 0.86444(9) 0.0453(9) Uani 1 1 d . . .
B1 B 0.7687(8) 0.3784(9) 0.6234(5) 0.051(4) Uani 1 1 d . . .
B2 B 0.7257(9) 0.1905(7) 0.8731(4) 0.039(4) Uani 1 1 d . . .
O1 O 0.8788(6) 0.7099(6) 0.5860(3) 0.085(4) Uani 1 1 d . . .
O2 O 0.0934(6) 0.0033(5) 0.8938(3) 0.074(3) Uani 1 1 d . . .
N1 N 0.7914(6) 0.7855(5) 0.5866(3) 0.043(3) Uani 1 1 d . . .
N2 N 0.1663(6) 0.0971(5) 0.9112(3) 0.051(3) Uani 1 1 d . . .
F1 F 0.9459(12) 0.1561(8) 0.7076(7) 0.203(16) Uani 0.701(8) 1 d PD A 1
F2 F 0.9718(12) 0.2787(10) 0.7367(6) 0.204(17) Uani 1 1 d D A .
F3 F 0.9878(12) 0.2409(13) 0.6860(5) 0.163(9) Uiso 0.701(8) 1 d PD A 1
F4 F 0.6537(8) 0.2532(17) 0.7204(5) 0.156(11) Uani 0.701(8) 1 d PD A 1
F5 F 0.7182(19) 0.3268(14) 0.7545(8) 0.206(15) Uani 0.701(8) 1 d PD A 1
F6 F 0.7410(11) 0.2378(19) 0.7637(6) 0.192(15) Uani 1 1 d D A .
F7 F 0.6303(14) 0.6311(6) 0.6848(4) 0.159(10) Uani 0.701(8) 1 d PD A 1
F8 F 0.6831(10) 0.5625(14) 0.7087(4) 0.183(13) Uani 1 1 d D A .
F9 F 0.5622(10) 0.5479(16) 0.6898(7) 0.210(11) Uiso 0.701(8) 1 d PD A 1
F10 F 0.4943(8) 0.5552(15) 0.5609(6) 0.183(12) Uani 0.701(8) 1 d PD A 1
F11 F 0.5722(18) 0.6091(10) 0.5538(8) 0.199(11) Uiso 0.701(8) 1 d PD A 1
F12 F 0.5423(8) 0.4851(7) 0.5388(3) 0.097(5) Uani 0.701(8) 1 d PD A 1
F13 F 0.8819(14) 0.1536(17) 0.5582(6) 0.193(11) Uani 0.701(8) 1 d PD A 1
F14 F 0.8774(10) 0.2460(8) 0.5263(5) 0.133(8) Uani 0.701(8) 1 d PD A 1
F15 F 0.814(2) 0.1401(18) 0.5182(11) 0.158(17) Uiso 0.701(8) 1 d PD A 1
F16 F 0.5915(10) 0.1226(10) 0.5567(11) 0.194(13) Uani 0.701(8) 1 d P A 1
F17 F 0.5443(10) 0.2321(15) 0.5374(6) 0.144(9) Uani 0.701(8) 1 d P A 1
F18 F 0.5555(10) 0.2093(16) 0.5865(7) 0.140(9) Uani 0.701(8) 1 d P A 1
F19 F 0.9686(6) 0.5696(8) 0.6846(3) 0.144(5) Uani 1 1 d D A .
F20 F 1.0325(7) 0.4810(8) 0.6771(4) 0.202(8) Uani 1 1 d D A .
F21 F 1.0249(13) 0.5964(10) 0.6525(5) 0.148(9) Uani 0.701(8) 1 d PD A 1
F22 F 0.9297(6) 0.5756(6) 0.5305(2) 0.112(4) Uani 1 1 d . . .
F23 F 0.8975(8) 0.4693(7) 0.5182(3) 0.144(5) Uani 1 1 d . . .
F24 F 0.8246(6) 0.5454(7) 0.5204(3) 0.130(5) Uani 1 1 d . . .
F25 F 0.8833(8) 0.3527(11) 0.8100(3) 0.122(6) Uani 0.701(8) 1 d PD A 1
F26 F 0.9936(6) 0.3463(11) 0.8566(4) 0.119(6) Uani 0.701(8) 1 d PD A 1
F27 F 0.9349(17) 0.4220(9) 0.8467(6) 0.196(17) Uani 0.701(8) 1 d PD A 1
F28 F 0.9261(8) 0.3967(9) 0.9701(3) 0.171(6) Uani 1 1 d D A .
F29 F 0.8170(14) 0.3788(18) 0.9730(7) 0.157(11) Uiso 0.701(8) 1 d P A 1
F30 F 0.8951(13) 0.3005(7) 0.9874(3) 0.125(8) Uani 0.701(8) 1 d P A 1
F31 F 0.4656(9) 0.3628(14) 0.7961(5) 0.150(9) Uani 0.701(8) 1 d PD A 1
F32 F 0.5744(9) 0.3802(8) 0.7839(4) 0.110(6) Uani 0.701(8) 1 d PD A 1
F33 F 0.5199(12) 0.2886(9) 0.7740(4) 0.106(7) Uani 0.701(8) 1 d PD A 1
F34 F 0.5892(6) 0.3655(6) 0.9459(2) 0.102(4) Uani 1 1 d . . .
F35 F 0.4847(6) 0.3705(7) 0.9178(3) 0.142(5) Uani 1 1 d . . .
F36 F 0.5270(7) 0.2716(7) 0.9422(4) 0.146(5) Uani 1 1 d . . .
F37 F 0.5491(9) 0.0455(9) 0.9438(7) 0.115(7) Uani 0.701(8) 1 d PD A 1
F38 F 0.5987(8) -0.0621(10) 0.9485(7) 0.149(10) Uani 0.701(8) 1 d PD A 1
F39 F 0.5505(9) -0.0155(13) 0.8988(5) 0.117(7) Uani 0.701(8) 1 d P A 1
F40 F 0.8957(6) 0.0603(7) 0.9827(3) 0.129(5) Uani 1 1 d . A .
F41 F 0.8990(6) -0.0099(7) 0.9430(3) 0.133(5) Uani 1 1 d . A .
F42 F 0.8489(7) -0.0349(11) 0.9878(5) 0.123(8) Uani 0.701(8) 1 d P A 1
F43 F 0.5664(7) 0.0942(8) 0.7577(5) 0.121(6) Uani 0.701(8) 1 d PD A 1
F44 F 0.5839(10) 0.0050(10) 0.7815(5) 0.133(7) Uiso 1 1 d . A .
F45 F 0.6334(9) 0.0275(17) 0.7342(5) 0.149(10) Uani 0.701(8) 1 d P A 1
F46 F 0.9196(6) 0.1248(6) 0.7975(4) 0.151(6) Uani 1 1 d D . .
F47 F 0.8844(6) 0.0303(10) 0.7696(3) 0.173(7) Uani 1 1 d . . .
F48 F 0.9196(7) 0.0238(10) 0.8216(4) 0.184(7) Uani 1 1 d . . .
F1' F 0.958(3) 0.1629(17) 0.7281(12) 0.115(18) Uiso 0.299(8) 1 d PD A 2
F3' F 0.957(2) 0.197(3) 0.6788(7) 0.121(14) Uiso 0.299(8) 1 d PD A 2
F4' F 0.674(2) 0.2218(18) 0.7332(13) 0.109(14) Uiso 0.299(8) 1 d PD A 2
F5' F 0.6736(17) 0.3244(17) 0.7363(10) 0.062(11) Uiso 0.299(8) 1 d PD A 2
F7' F 0.5616 0.5829 0.6751 0.115 Uiso 0.15 1 d P A 2
F9' F 0.6125(18) 0.5154(14) 0.7075(7) 0.091(9) Uiso 0.299(8) 1 d PD A 2
F10' F 0.521(3) 0.596(2) 0.5625(13) 0.107(16) Uiso 0.299(8) 1 d PD A 2
F11' F 0.6028(17) 0.577(2) 0.5383(9) 0.108(11) Uiso 0.299(8) 1 d PD A 2
F12' F 0.597(3) 0.538(4) 0.5303(10) 0.15(2) Uiso 0.299(8) 1 d PD A 2
F13' F 0.9009(13) 0.203(2) 0.5586(9) 0.078(12) Uiso 0.299(8) 1 d PD A 2
F14' F 0.8225(14) 0.1927(16) 0.5056(6) 0.052(7) Uiso 0.299(8) 1 d P A 2
F15' F 0.844(10) 0.130(4) 0.555(5) 0.20(16) Uiso 0.299(8) 1 d PD A 2
F16' F 0.562(2) 0.165(3) 0.5281(9) 0.088(11) Uiso 0.299(8) 1 d P A 2
F17' F 0.544(3) 0.243(4) 0.563(2) 0.14(3) Uiso 0.299(8) 1 d P A 2
F18' F 0.590(3) 0.152(3) 0.5874(12) 0.121(15) Uiso 0.299(8) 1 d P A 2
F21' F 1.0522(13) 0.5593(19) 0.6497(9) 0.064(10) Uiso 0.299(8) 1 d PD A 2
F25' F 0.920(3) 0.304(3) 0.8140(10) 0.105(18) Uiso 0.299(8) 1 d PD A 2
F26' F 0.957(2) 0.2946(14) 0.8285(10) 0.091(11) Uiso 0.299(8) 1 d PD A 2
F27' F 0.911(3) 0.4181(14) 0.8306(15) 0.118(19) Uiso 0.299(8) 1 d PD A 2
F29' F 0.836(2) 0.405(2) 0.9683(10) 0.087(13) Uiso 0.299(8) 1 d P A 2
F30' F 0.829(3) 0.336(4) 0.9856(12) 0.13(2) Uiso 0.299(8) 1 d PD A 2
F31' F 0.522(3) 0.4057(12) 0.8006(12) 0.122(16) Uiso 0.299(8) 1 d PD A 2
F32' F 0.549(3) 0.300(3) 0.7718(10) 0.081(17) Uiso 0.299(8) 1 d PD A 2
F33' F 0.4644(13) 0.318(3) 0.7889(11) 0.090(14) Uiso 0.299(8) 1 d PD A 2
F37' F 0.528(2) 0.033(2) 0.9187(12) 0.085(12) Uiso 0.299(8) 1 d P A 2
F38' F 0.5861(19) -0.012(2) 0.9639(5) 0.068(10) Uiso 0.299(8) 1 d PD A 2
F39' F 0.574(2) -0.052(2) 0.9132(12) 0.085(14) Uiso 0.299(8) 1 d P A 2
F42' F 0.854(2) -0.060(2) 0.9630(11) 0.098(14) Uiso 0.299(8) 1 d P A 2
F43' F 0.594(2) 0.090(2) 0.7351(8) 0.108(13) Uiso 0.299(8) 1 d PD A 2
F45' F 0.6267(19) -0.0127(11) 0.7498(8) 0.084(11) Uiso 0.299(8) 1 d PD A 2
C1 C 0.8048(9) 0.7977(11) 0.5500(5) 0.090(7) Uani 1 1 d . . .
H1 H 0.7595 0.7914 0.5336 0.108 Uiso 1 1 calc R . .
C2 C 0.8535(10) 0.7288(12) 0.5488(4) 0.108(8) Uani 1 1 d . . .
H2A H 0.8258 0.6899 0.5365 0.129 Uiso 1 1 calc R . .
H2B H 0.8937 0.7395 0.5376 0.129 Uiso 1 1 calc R . .
C3 C 0.8341(9) 0.7429(9) 0.6043(4) 0.062(4) Uani 1 1 d . . .
C4 C 0.8487(9) 0.7301(9) 0.6406(4) 0.061(4) Uani 1 1 d . . .
C5 C 0.8186(10) 0.6780(9) 0.6574(6) 0.097(7) Uani 1 1 d . . .
H5 H 0.7879 0.6427 0.6465 0.117 Uiso 1 1 calc R . .
C6 C 0.8419(12) 0.6848(12) 0.6966(5) 0.106(7) Uani 1 1 d . . .
H6A H 0.8006 0.6946 0.7072 0.127 Uiso 1 1 calc R . .
H6B H 0.8637 0.6404 0.7062 0.127 Uiso 1 1 calc R . .
C7 C 0.8937(13) 0.7434(13) 0.7038(6) 0.131(9) Uani 1 1 d . . .
H7A H 0.9407 0.7250 0.7142 0.157 Uiso 1 1 calc R . .
H7B H 0.8787 0.7774 0.7197 0.157 Uiso 1 1 calc R . .
C8 C 0.8969(9) 0.7834(12) 0.6657(5) 0.087(6) Uani 1 1 d . . .
C9 C 0.9748(9) 0.7863(14) 0.6584(6) 0.115(8) Uani 1 1 d . . .
H9A H 1.0040 0.7482 0.6705 0.138 Uiso 1 1 calc R . .
H9B H 0.9748 0.7821 0.6338 0.138 Uiso 1 1 calc R . .
C10 C 0.9996(10) 0.8523(14) 0.6706(5) 0.109(8) Uani 1 1 d . . .
H10A H 1.0310 0.8730 0.6563 0.130 Uiso 1 1 calc R . .
H10B H 1.0252 0.8494 0.6943 0.130 Uiso 1 1 calc R . .
C11 C 0.9326(10) 0.8942(9) 0.6681(4) 0.072(5) Uani 1 1 d . . .
H11 H 0.9326 0.9439 0.6701 0.086 Uiso 1 1 calc R . .
C12 C 0.8731(8) 0.8563(10) 0.6628(4) 0.062(4) Uani 1 1 d . . .
C13 C 0.8361(9) 0.8594(10) 0.5425(4) 0.064(5) Uani 1 1 d . . .
C14 C 0.9084(9) 0.8858(9) 0.5682(4) 0.082(5) Uani 1 1 d . . .
H14A H 0.8978 0.8954 0.5907 0.122 Uiso 1 1 calc R . .
H14B H 0.9260 0.9286 0.5591 0.122 Uiso 1 1 calc R . .
H14C H 0.9443 0.8489 0.5700 0.122 Uiso 1 1 calc R . .
C15 C 0.7871(11) 0.9324(15) 0.5430(5) 0.133(10) Uani 1 1 d . . .
H15A H 0.7378 0.9217 0.5336 0.199 Uiso 1 1 calc R . .
H15B H 0.8040 0.9690 0.5294 0.199 Uiso 1 1 calc R . .
H15C H 0.7910 0.9490 0.5664 0.199 Uiso 1 1 calc R . .
C16 C 0.8512(11) 0.8596(12) 0.5059(5) 0.123(8) Uani 1 1 d . . .
H16A H 0.8986 0.8413 0.5061 0.184 Uiso 1 1 calc R . .
H16B H 0.8479 0.9078 0.4971 0.184 Uiso 1 1 calc R . .
H16C H 0.8167 0.8300 0.4914 0.184 Uiso 1 1 calc R . .
C17 C 0.7569(8) 0.8633(7) 0.6959(3) 0.053(4) Uani 1 1 d . . .
C18 C 0.7990(9) 0.8885(10) 0.7270(4) 0.078(5) Uani 1 1 d . . .
H18 H 0.8406 0.9141 0.7259 0.094 Uiso 1 1 calc R . .
C19 C 0.7821(11) 0.8774(12) 0.7577(5) 0.101(7) Uani 1 1 d . . .
H19 H 0.8067 0.9006 0.7772 0.121 Uiso 1 1 calc R . .
C20 C 0.7246(12) 0.8284(11) 0.7601(5) 0.105(7) Uani 1 1 d D . .
H20 H 0.7134 0.8176 0.7815 0.126 Uiso 1 1 calc R . .
C21 C 0.6848(11) 0.7966(10) 0.7295(6) 0.113(8) Uani 1 1 d D . .
H21 H 0.6475 0.7649 0.7307 0.136 Uiso 1 1 calc R . .
C22 C 0.7028(8) 0.8138(8) 0.6978(4) 0.063(4) Uani 1 1 d . . .
H22 H 0.6785 0.7920 0.6778 0.075 Uiso 1 1 calc R . .
C23 C 0.7871(8) 0.9818(9) 0.6562(4) 0.060(5) Uani 1 1 d . . .
C24 C 0.7408(10) 1.0201(10) 0.6743(5) 0.080(6) Uani 1 1 d . . .
H24 H 0.7168 0.9958 0.6894 0.096 Uiso 1 1 calc R . .
C25 C 0.7312(11) 1.0919(10) 0.6697(5) 0.093(7) Uani 1 1 d . . .
H25 H 0.6998 1.1148 0.6817 0.112 Uiso 1 1 calc R . .
C26 C 0.7643(14) 1.1324(11) 0.6487(6) 0.121(10) Uani 1 1 d D . .
H26 H 0.7584 1.1818 0.6467 0.146 Uiso 1 1 calc R . .
C27 C 0.8070(12) 1.0947(11) 0.6309(6) 0.114(8) Uani 1 1 d D . .
H27 H 0.8293 1.1191 0.6151 0.137 Uiso 1 1 calc R . .
C28 C 0.8191(10) 1.0190(11) 0.6352(5) 0.087(6) Uani 1 1 d . . .
H28 H 0.8501 0.9961 0.6230 0.105 Uiso 1 1 calc R . .
C29 C 0.6167(8) 0.8874(7) 0.6274(4) 0.053(4) Uani 1 1 d . . .
H29 H 0.6460 0.8891 0.6491 0.064 Uiso 1 1 calc R . .
C30 C 0.6323(9) 0.9287(10) 0.6015(5) 0.079(6) Uani 1 1 d . . .
H30 H 0.6735 0.9566 0.6073 0.095 Uiso 1 1 calc R . .
C31 C 0.5923(9) 0.9368(10) 0.5637(4) 0.082(5) Uani 1 1 d . . .
H31A H 0.6228 0.9607 0.5500 0.098 Uiso 1 1 calc R . .
H31B H 0.5492 0.9652 0.5630 0.098 Uiso 1 1 calc R . .
C32 C 0.5720(9) 0.8594(11) 0.5488(4) 0.088(6) Uani 1 1 d . . .
H32A H 0.5281 0.8435 0.5558 0.105 Uiso 1 1 calc R . .
H32B H 0.5640 0.8606 0.5238 0.105 Uiso 1 1 calc R . .
C33 C 0.6283(9) 0.8110(9) 0.5614(5) 0.079(6) Uani 1 1 d . . .
H33 H 0.6678 0.8119 0.5506 0.095 Uiso 1 1 calc R . .
C34 C 0.6307(10) 0.7586(9) 0.5906(5) 0.082(6) Uani 1 1 d . . .
H34 H 0.6509 0.7114 0.5870 0.099 Uiso 1 1 calc R . .
C35 C 0.5712(11) 0.7588(10) 0.6120(5) 0.087(6) Uani 1 1 d . . .
H35A H 0.5870 0.7321 0.6332 0.104 Uiso 1 1 calc R . .
H35B H 0.5290 0.7352 0.5991 0.104 Uiso 1 1 calc R . .
C36 C 0.5510(8) 0.8378(15) 0.6212(4) 0.116(8) Uani 1 1 d . . .
H36A H 0.5154 0.8568 0.6024 0.139 Uiso 1 1 calc R . .
H36B H 0.5297 0.8368 0.6418 0.139 Uiso 1 1 calc R . .
C37 C 0.7917(7) 0.3399(9) 0.6589(3) 0.057(4) Uani 1 1 d . . .
C38 C 0.8588(8) 0.2966(10) 0.6670(4) 0.075(5) Uani 1 1 d . . .
H38 H 0.8909 0.2998 0.6518 0.090 Uiso 1 1 calc R . .
C39 C 0.8758(10) 0.2553(9) 0.6934(6) 0.089(6) Uani 1 1 d . A .
C40 C 0.8311(9) 0.2436(10) 0.7189(5) 0.085(6) Uani 1 1 d . . .
H40 H 0.8436 0.2151 0.7385 0.102 Uiso 1 1 calc R . .
C41 C 0.7709(10) 0.2788(11) 0.7106(5) 0.100(7) Uani 1 1 d . A .
C42 C 0.7458(8) 0.3257(8) 0.6823(4) 0.060(4) Uani 1 1 d . . .
H42 H 0.7003 0.3462 0.6794 0.072 Uiso 1 1 calc R . .
C43 C 0.9559(13) 0.2253(6) 0.7116(3) 0.198(15) Uani 1 1 d D . .
C44 C 0.7222(8) 0.2736(8) 0.7326(4) 0.160(18) Uiso 1 1 d D . .
C45 C 0.7036(7) 0.4378(7) 0.6235(4) 0.048(4) Uani 1 1 d . . .
C46 C 0.6924(9) 0.4731(8) 0.6507(4) 0.064(5) Uani 1 1 d . . .
H46 H 0.7200 0.4605 0.6719 0.077 Uiso 1 1 calc R . .
C47 C 0.6414(11) 0.5292(11) 0.6504(6) 0.094(6) Uani 1 1 d . A .
C48 C 0.5972(9) 0.5464(11) 0.6216(5) 0.083(6) Uani 1 1 d . . .
H48 H 0.5609 0.5801 0.6212 0.100 Uiso 1 1 calc R . .
C49 C 0.6073(9) 0.5125(11) 0.5926(5) 0.081(5) Uani 1 1 d . A .
C50 C 0.6579(7) 0.4574(7) 0.5933(4) 0.053(4) Uani 1 1 d . . .
H50 H 0.6608 0.4334 0.5729 0.063 Uiso 1 1 calc R . .
C51 C 0.6288(7) 0.5584(8) 0.6827(4) 0.119(7) Uani 1 1 d D . .
C52 C 0.5629(7) 0.5394(6) 0.5581(4) 0.161(12) Uani 1 1 d D . .
C53 C 0.7478(7) 0.3220(6) 0.5941(3) 0.044(3) Uani 1 1 d D . .
C54 C 0.7992(8) 0.2904(10) 0.5770(4) 0.070(5) Uani 1 1 d . . .
H54 H 0.8450 0.3098 0.5798 0.084 Uiso 1 1 calc R . .
C55 C 0.7816(8) 0.2292(9) 0.5558(4) 0.056(4) Uani 1 1 d . A .
C56 C 0.7153(8) 0.1982(9) 0.5510(4) 0.059(4) Uani 1 1 d . . .
H56 H 0.7048 0.1584 0.5367 0.070 Uiso 1 1 calc R . .
C57 C 0.6639(8) 0.2270(8) 0.5678(4) 0.054(4) Uani 1 1 d . A .
C58 C 0.6797(7) 0.2850(8) 0.5874(4) 0.061(4) Uani 1 1 d D . .
H58 H 0.6434 0.3035 0.5978 0.073 Uiso 1 1 calc R . .
C59 C 0.8380(6) 0.1977(6) 0.5385(3) 0.079(5) Uani 1 1 d D . .
C60 C 0.5895(9) 0.1949(10) 0.5600(5) 0.090(6) Uani 1 1 d . . .
C61 C 0.8353(7) 0.4342(8) 0.6142(3) 0.050(4) Uani 1 1 d . . .
C62 C 0.8868(7) 0.4658(7) 0.6394(3) 0.043(3) Uani 1 1 d . . .
H62 H 0.8880 0.4547 0.6625 0.052 Uiso 1 1 calc R . .
C63 C 0.9357(8) 0.5131(8) 0.6307(4) 0.056(4) Uani 1 1 d . A .
C64 C 0.9380(7) 0.5329(8) 0.5983(4) 0.053(4) Uani 1 1 d . . .
H64 H 0.9728 0.5641 0.5932 0.064 Uiso 1 1 calc R . .
C65 C 0.8848(8) 0.5040(8) 0.5724(3) 0.062(4) Uani 1 1 d . . .
C66 C 0.8350(8) 0.4554(7) 0.5793(4) 0.061(4) Uani 1 1 d . . .
H66 H 0.8012 0.4365 0.5613 0.073 Uiso 1 1 calc R . .
C67 C 0.9920(7) 0.5339(7) 0.6592(3) 0.081(5) Uani 1 1 d D . .
C68 C 0.8859(9) 0.5231(10) 0.5380(4) 0.083(5) Uani 1 1 d . . .
C69 C 0.1041(8) 0.1028(7) 0.9303(4) 0.051(4) Uani 1 1 d . . .
H69 H 0.1265 0.1073 0.9548 0.062 Uiso 1 1 calc R . .
C70 C 0.0747(13) 0.0282(11) 0.9267(6) 0.143(11) Uani 1 1 d . . .
H70A H 0.0970 -0.0017 0.9459 0.171 Uiso 1 1 calc R . .
H70B H 0.0231 0.0282 0.9255 0.171 Uiso 1 1 calc R . .
C71 C 0.1515(7) 0.0478(8) 0.8901(4) 0.070(5) Uani 1 1 d . . .
C72 C 0.1881(8) 0.0258(8) 0.8622(4) 0.055(4) Uani 1 1 d . . .
C73 C 0.2199(10) -0.0395(10) 0.8594(6) 0.096(7) Uani 1 1 d . . .
H73 H 0.2254 -0.0744 0.8766 0.116 Uiso 1 1 calc R . .
C74 C 0.2433(12) -0.0478(9) 0.8276(6) 0.115(8) Uani 1 1 d . . .
H74A H 0.2160 -0.0849 0.8137 0.138 Uiso 1 1 calc R . .
H74B H 0.2939 -0.0600 0.8313 0.138 Uiso 1 1 calc R . .
C75 C 0.2282(9) 0.0326(9) 0.8088(4) 0.073(5) Uani 1 1 d . . .
H75A H 0.2722 0.0602 0.8112 0.088 Uiso 1 1 calc R . .
H75B H 0.2075 0.0279 0.7845 0.088 Uiso 1 1 calc R . .
C76 C 0.1746(7) 0.0682(9) 0.8288(4) 0.058(4) Uani 1 1 d . . .
C77 C 0.0984(8) 0.0653(9) 0.8104(4) 0.076(5) Uani 1 1 d . . .
H77A H 0.0660 0.0643 0.8268 0.091 Uiso 1 1 calc R . .
H77B H 0.0901 0.0229 0.7959 0.091 Uiso 1 1 calc R . .
C78 C 0.0863(8) 0.1341(9) 0.7880(4) 0.073(5) Uani 1 1 d . . .
H78A H 0.0368 0.1502 0.7849 0.088 Uiso 1 1 calc R . .
H78B H 0.0990 0.1266 0.7655 0.088 Uiso 1 1 calc R . .
C79 C 0.1391(7) 0.1895(12) 0.8105(4) 0.088(7) Uani 1 1 d . . .
H79 H 0.1361 0.2390 0.8080 0.106 Uiso 1 1 calc R . .
C80 C 0.1897(7) 0.1544(10) 0.8342(4) 0.064(4) Uani 1 1 d . . .
C81 C 0.0607(7) 0.1693(10) 0.9223(4) 0.066(5) Uani 1 1 d . . .
C82 C 0.0282(11) 0.1663(9) 0.8859(5) 0.126(8) Uani 1 1 d . . .
H82A H 0.0650 0.1691 0.8722 0.188 Uiso 1 1 calc R . .
H82B H -0.0044 0.2057 0.8803 0.188 Uiso 1 1 calc R . .
H82C H 0.0025 0.1220 0.8811 0.188 Uiso 1 1 calc R . .
C83 C 0.0009(10) 0.1606(17) 0.9442(6) 0.192(14) Uani 1 1 d . . .
H83A H -0.0395 0.1901 0.9347 0.288 Uiso 1 1 calc R . .
H83B H 0.0191 0.1751 0.9676 0.288 Uiso 1 1 calc R . .
H83C H -0.0138 0.1114 0.9439 0.288 Uiso 1 1 calc R . .
C84 C 0.1086(10) 0.2330(11) 0.9327(6) 0.119(8) Uani 1 1 d . . .
H84A H 0.1450 0.2348 0.9186 0.178 Uiso 1 1 calc R . .
H84B H 0.1310 0.2287 0.9566 0.178 Uiso 1 1 calc R . .
H84C H 0.0806 0.2762 0.9294 0.178 Uiso 1 1 calc R . .
C85 C 0.3351(8) 0.1644(9) 0.8466(4) 0.064(5) Uani 1 1 d . . .
C86 C 0.3438(8) 0.1906(8) 0.8140(5) 0.075(5) Uani 1 1 d . . .
H86 H 0.3086 0.2215 0.8026 0.090 Uiso 1 1 calc R . .
C87 C 0.3985(10) 0.1747(10) 0.7981(5) 0.097(8) Uani 1 1 d D . .
H87 H 0.4041 0.1950 0.7772 0.116 Uiso 1 1 calc R . .
C88 C 0.4472(10) 0.1237(12) 0.8163(6) 0.114(9) Uani 1 1 d D . .
H88 H 0.4836 0.1053 0.8060 0.136 Uiso 1 1 calc R . .
C89 C 0.4417(11) 0.1013(13) 0.8486(6) 0.128(9) Uani 1 1 d D . .
H89 H 0.4775 0.0729 0.8613 0.154 Uiso 1 1 calc R . .
C90 C 0.3876(10) 0.1191(11) 0.8613(5) 0.088(6) Uani 1 1 d . . .
H90 H 0.3836 0.0993 0.8825 0.106 Uiso 1 1 calc R . .
C91 C 0.2488(8) 0.2882(9) 0.8580(4) 0.057(4) Uani 1 1 d . . .
C92 C 0.3102(9) 0.3274(6) 0.8576(3) 0.058(4) Uani 1 1 d D . .
H92 H 0.3534 0.3043 0.8569 0.070 Uiso 1 1 calc R . .
C93 C 0.3069(10) 0.4006(7) 0.8582(4) 0.084(6) Uani 1 1 d D . .
H93 H 0.3476 0.4288 0.8588 0.101 Uiso 1 1 calc R . .
C94 C 0.2390(11) 0.4310(10) 0.8579(5) 0.113(9) Uani 1 1 d D . .
H94 H 0.2351 0.4806 0.8562 0.136 Uiso 1 1 calc R . .
C95 C 0.1795(10) 0.3936(9) 0.8598(5) 0.075(5) Uani 1 1 d D . .
H95 H 0.1366 0.4156 0.8621 0.090 Uiso 1 1 calc R . .
C96 C 0.1861(9) 0.3211(8) 0.8582(4) 0.071(5) Uani 1 1 d D . .
H96 H 0.1452 0.2931 0.8573 0.086 Uiso 1 1 calc R . .
C97 C 0.3679(8) 0.1999(10) 0.9327(4) 0.076(5) Uani 1 1 d . . .
H97 H 0.3658 0.1944 0.9090 0.091 Uiso 1 1 calc R . .
C98 C 0.3236(10) 0.2473(8) 0.9440(4) 0.068(5) Uani 1 1 d . . .
H98 H 0.3005 0.2800 0.9278 0.082 Uiso 1 1 calc R . .
C99 C 0.3079(13) 0.2531(14) 0.9784(6) 0.133(9) Uani 1 1 d . . .
H99A H 0.3423 0.2868 0.9908 0.159 Uiso 1 1 calc R . .
H99B H 0.2611 0.2756 0.9760 0.159 Uiso 1 1 calc R . .
C100 C 0.3069(10) 0.1932(11) 1.0006(4) 0.097(7) Uani 1 1 d . . .
H10C H 0.2763 0.2027 1.0173 0.116 Uiso 1 1 calc R . .
H10D H 0.3549 0.1826 1.0130 0.116 Uiso 1 1 calc R . .
C101 C 0.2766(10) 0.1289(15) 0.9765(5) 0.116(9) Uani 1 1 d . . .
H101 H 0.2268 0.1260 0.9722 0.139 Uiso 1 1 calc R . .
C102 C 0.3096(9) 0.0753(9) 0.9602(4) 0.072(5) Uiso 1 1 d . . .
H102 H 0.2817 0.0392 0.9482 0.086 Uiso 1 1 calc R . .
C103 C 0.3868(8) 0.0750(9) 0.9618(4) 0.077(5) Uiso 1 1 d . . .
H13A H 0.3981 0.0438 0.9438 0.092 Uiso 1 1 calc R . .
H13B H 0.4104 0.0559 0.9839 0.092 Uiso 1 1 calc R . .
C104 C 0.4185(8) 0.1574(10) 0.9566(4) 0.079(5) Uani 1 1 d . . .
H14D H 0.4286 0.1814 0.9789 0.094 Uiso 1 1 calc R . .
H14E H 0.4632 0.1536 0.9481 0.094 Uiso 1 1 calc R . .
C105 C 0.7919(7) 0.2427(8) 0.8847(4) 0.053(4) Uani 1 1 d . . .
C106 C 0.8300(8) 0.2769(7) 0.8612(4) 0.053(4) Uani 1 1 d . . .
H106 H 0.8202 0.2617 0.8383 0.064 Uiso 1 1 calc R . .
C107 C 0.8823(8) 0.3326(10) 0.8700(5) 0.080(5) Uani 1 1 d . A .
C108 C 0.9012(8) 0.3504(10) 0.9044(5) 0.073(5) Uani 1 1 d . . .
H108 H 0.9405 0.3798 0.9121 0.087 Uiso 1 1 calc R . .
C109 C 0.8626(9) 0.3251(8) 0.9261(4) 0.069(5) Uani 1 1 d . A .
C110 C 0.8081(8) 0.2695(9) 0.9178(4) 0.070(5) Uani 1 1 d . . .
H110 H 0.7844 0.2522 0.9348 0.084 Uiso 1 1 calc R . .
C111 C 0.9238(6) 0.3486(5) 0.8413(3) 0.138(10) Uani 1 1 d D . .
C112 C 0.8755(7) 0.3479(9) 0.9641(5) 0.106(7) Uani 1 1 d D . .
C113 C 0.6557(6) 0.2331(7) 0.8676(3) 0.047(4) Uani 1 1 d . . .
C114 C 0.6229(8) 0.2629(8) 0.8361(4) 0.065(4) Uani 1 1 d . . .
H114 H 0.6413 0.2500 0.8166 0.078 Uiso 1 1 calc R . .
C115 C 0.5654(8) 0.3099(9) 0.8312(5) 0.068(5) Uani 1 1 d . A .
C116 C 0.5356(7) 0.3283(6) 0.8588(4) 0.052(4) Uani 1 1 d . . .
H116 H 0.4954 0.3578 0.8561 0.063 Uiso 1 1 calc R . .
C117 C 0.5679(8) 0.3011(8) 0.8919(5) 0.067(5) Uani 1 1 d . . .
C118 C 0.6264(7) 0.2589(7) 0.8956(4) 0.054(4) Uani 1 1 d . . .
H118 H 0.6486 0.2461 0.9179 0.065 Uiso 1 1 calc R . .
C119 C 0.5348(6) 0.3355(6) 0.7991(3) 0.089(5) Uani 1 1 d D . .
C120 C 0.5453(8) 0.3284(8) 0.9251(5) 0.079(5) Uani 1 1 d . . .
C121 C 0.7249(7) 0.1240(8) 0.9030(4) 0.056(4) Uani 1 1 d . . .
C122 C 0.6643(7) 0.0884(8) 0.9076(3) 0.048(4) Uani 1 1 d . . .
H122 H 0.6216 0.1031 0.8937 0.058 Uiso 1 1 calc R . .
C123 C 0.6592(8) 0.0371(9) 0.9289(4) 0.059(4) Uani 1 1 d . A .
C124 C 0.7249(7) 0.0036(6) 0.9478(3) 0.043(3) Uani 1 1 d . . .
H124 H 0.7238 -0.0362 0.9620 0.052 Uiso 1 1 calc R . .
C125 C 0.7876(8) 0.0347(8) 0.9434(4) 0.056(4) Uani 1 1 d . A .
C126 C 0.7854(8) 0.0921(8) 0.9219(4) 0.062(4) Uani 1 1 d . . .
H126 H 0.8294 0.1119 0.9197 0.074 Uiso 1 1 calc R . .
C127 C 0.5899(8) -0.0027(7) 0.9308(3) 0.080(6) Uani 1 1 d D . .
C128 C 0.8557(8) 0.0103(9) 0.9637(5) 0.090(6) Uani 1 1 d . . .
C129 C 0.7346(6) 0.1384(7) 0.8403(3) 0.046(4) Uani 1 1 d . . .
C130 C 0.8022(7) 0.1184(7) 0.8328(4) 0.051(4) Uani 1 1 d . . .
H130 H 0.8430 0.1321 0.8484 0.061 Uiso 1 1 calc R . .
C131 C 0.8113(6) 0.0811(6) 0.8047(3) 0.039(3) Uani 1 1 d . . .
C132 C 0.7518(8) 0.0556(8) 0.7821(4) 0.071(5) Uani 1 1 d . . .
H132 H 0.7568 0.0288 0.7628 0.085 Uiso 1 1 calc R . .
C133 C 0.6876(8) 0.0706(11) 0.7889(4) 0.083(6) Uani 1 1 d . A .
C134 C 0.6774(7) 0.1147(8) 0.8179(4) 0.062(4) Uani 1 1 d . . .
H134 H 0.6314 0.1266 0.8209 0.074 Uiso 1 1 calc R . .
C135 C 0.8831(8) 0.0657(7) 0.7977(4) 0.060(4) Uani 1 1 d D . .
C136 C 0.6185(10) 0.0494(7) 0.7642(4) 0.110(7) Uani 1 1 d D . .

loop_
_atom_site_aniso_label
_atom_site_aniso_U_11
_atom_site_aniso_U_22
_atom_site_aniso_U_33
_atom_site_aniso_U_23
_atom_site_aniso_U_13
_atom_site_aniso_U_12
Ir1 0.0505(3) 0.0525(4) 0.0456(3) -0.0044(3) 0.0101(2) 0.0036(3)
Ir2 0.0547(4) 0.0566(4) 0.0472(4) 0.0112(3) 0.0073(3) -0.0026(3)
P1 0.057(2) 0.054(3) 0.040(2) -0.0044(18) 0.0116(18) -0.002(2)
P2 0.045(2) 0.047(2) 0.043(2) 0.0116(17) 0.0073(17) 0.0022(18)
B1 0.039(9) 0.054(11) 0.064(12) 0.010(9) 0.021(8) 0.002(8)
B2 0.071(11) 0.012(7) 0.034(9) 0.003(6) 0.008(8) 0.003(7)
O1 0.111(9) 0.064(7) 0.087(9) 0.003(6) 0.035(7) 0.048(7)
O2 0.093(8) 0.051(7) 0.083(8) -0.004(6) 0.026(6) -0.022(6)
N1 0.063(8) 0.019(6) 0.044(7) -0.002(5) 0.000(6) 0.003(6)
N2 0.068(8) 0.016(6) 0.066(8) 0.011(5) 0.004(6) -0.011(6)
F1 0.17(2) 0.22(3) 0.26(3) 0.16(3) 0.13(2) 0.14(2)
F2 0.20(2) 0.21(2) 0.20(4) -0.03(2) -0.13(3) -0.012(19)
F4 0.148(17) 0.22(3) 0.121(19) 0.08(2) 0.082(14) 0.004(19)
F5 0.31(3) 0.22(3) 0.14(3) -0.10(2) 0.17(3) -0.12(3)
F6 0.183(18) 0.20(4) 0.10(2) 0.10(3) 0.103(17) 0.13(2)
F7 0.32(3) 0.065(11) 0.082(12) -0.006(8) 0.017(14) 0.087(14)
F8 0.17(2) 0.16(3) 0.091(17) -0.08(2) -0.006(15) 0.10(2)
F10 0.095(15) 0.15(2) 0.27(3) 0.03(2) -0.067(17) 0.039(15)
F12 0.113(12) 0.097(12) 0.069(10) 0.031(8) -0.010(8) 0.030(10)
F13 0.23(2) 0.21(2) 0.19(2) 0.144(18) 0.147(17) 0.191(18)
F14 0.160(15) 0.104(13) 0.181(19) -0.024(13) 0.148(15) -0.017(12)
F16 0.095(14) 0.104(15) 0.40(4) -0.12(2) 0.10(2) -0.074(12)
F17 0.071(12) 0.22(3) 0.121(18) -0.018(17) -0.036(11) -0.052(14)
F18 0.072(12) 0.17(2) 0.20(3) -0.061(19) 0.078(14) -0.062(13)
F19 0.101(9) 0.191(14) 0.131(11) -0.076(10) -0.003(8) 0.005(9)
F20 0.115(10) 0.267(19) 0.176(14) -0.113(14) -0.098(10) 0.052(12)
F21 0.21(2) 0.078(14) 0.130(17) -0.004(12) -0.049(15) -0.070(15)
F22 0.146(10) 0.123(9) 0.066(7) -0.004(6) 0.019(6) -0.086(8)
F23 0.251(16) 0.138(11) 0.051(7) 0.003(7) 0.047(8) 0.010(11)
F24 0.101(9) 0.179(12) 0.111(9) 0.092(9) 0.020(7) 0.032(9)
F25 0.122(12) 0.123(16) 0.132(14) 0.065(12) 0.054(10) 0.038(12)
F26 0.066(9) 0.148(15) 0.149(15) 0.057(15) 0.038(9) -0.008(11)
F27 0.23(3) 0.22(3) 0.109(19) 0.085(18) -0.036(19) -0.13(3)
F28 0.176(15) 0.215(17) 0.112(12) -0.013(10) -0.003(10) -0.057(12)
F30 0.26(2) 0.036(8) 0.052(9) 0.008(7) -0.039(11) 0.014(11)
F31 0.129(16) 0.15(2) 0.142(17) -0.002(14) -0.045(12) 0.117(15)
F32 0.135(14) 0.087(11) 0.095(12) 0.034(9) -0.009(10) -0.018(11)
F33 0.089(16) 0.102(14) 0.113(14) 0.045(10) -0.017(10) -0.002(12)
F34 0.116(8) 0.112(10) 0.077(7) -0.031(6) 0.014(6) -0.003(7)
F35 0.115(9) 0.181(14) 0.129(10) -0.024(9) 0.019(7) 0.078(9)
F36 0.165(12) 0.114(10) 0.199(14) -0.006(9) 0.137(11) -0.004(9)
F37 0.075(11) 0.117(15) 0.173(19) -0.073(15) 0.072(12) -0.037(11)
F38 0.093(12) 0.087(14) 0.20(2) 0.103(16) -0.003(14) -0.007(10)
F39 0.062(11) 0.130(17) 0.157(19) -0.007(16) 0.017(12) -0.055(11)
F40 0.083(8) 0.165(12) 0.115(10) -0.030(8) -0.043(7) -0.016(8)
F41 0.097(8) 0.171(12) 0.126(10) 0.015(9) 0.005(7) 0.071(9)
F42 0.067(10) 0.162(17) 0.129(16) 0.104(14) -0.008(10) 0.034(10)
F43 0.056(10) 0.178(15) 0.117(13) -0.050(11) -0.018(9) 0.022(10)
F45 0.066(11) 0.28(3) 0.093(14) -0.092(17) 0.003(10) -0.018(17)
F46 0.095(8) 0.118(10) 0.273(17) -0.013(10) 0.114(10) -0.018(7)
F47 0.083(8) 0.31(2) 0.139(12) -0.107(12) 0.056(8) 0.003(10)
F48 0.124(11) 0.260(18) 0.190(15) 0.107(13) 0.086(10) 0.116(12)
C1 0.058(11) 0.113(17) 0.108(17) -0.076(14) 0.035(11) -0.014(11)
C2 0.118(15) 0.157(19) 0.052(12) 0.066(12) 0.023(10) 0.084(14)
C3 0.066(11) 0.057(11) 0.062(11) -0.001(9) 0.007(9) 0.007(9)
C4 0.068(11) 0.052(11) 0.069(12) 0.018(9) 0.032(9) 0.024(9)
C5 0.082(13) 0.050(14) 0.16(2) -0.035(13) 0.030(13) 0.013(10)
C6 0.15(2) 0.093(18) 0.072(15) 0.018(12) 0.000(13) 0.003(15)
C7 0.15(2) 0.112(19) 0.14(2) 0.090(17) 0.040(17) 0.062(17)
C8 0.057(11) 0.130(19) 0.071(13) 0.032(12) 0.005(9) 0.011(12)
C9 0.060(13) 0.18(3) 0.103(17) 0.006(17) 0.001(12) 0.060(15)
C10 0.073(13) 0.15(2) 0.091(15) -0.056(15) -0.026(10) -0.021(15)
C11 0.077(13) 0.048(11) 0.079(13) -0.016(9) -0.013(10) -0.017(10)
C12 0.067(10) 0.074(14) 0.043(9) 0.008(8) 0.002(7) 0.015(10)
C13 0.056(10) 0.078(14) 0.059(10) 0.004(9) 0.014(8) 0.001(10)
C14 0.097(14) 0.061(11) 0.089(14) -0.014(10) 0.024(11) -0.009(10)
C15 0.098(16) 0.24(3) 0.067(15) 0.022(17) 0.031(12) 0.008(19)
C16 0.157(19) 0.15(2) 0.082(14) -0.017(14) 0.065(13) -0.050(17)
C17 0.065(10) 0.048(10) 0.042(9) 0.012(7) 0.000(7) -0.001(8)
C18 0.084(13) 0.099(14) 0.053(11) 0.017(10) 0.016(10) -0.003(11)
C19 0.128(17) 0.128(19) 0.049(13) 0.003(12) 0.020(11) 0.020(15)
C20 0.18(2) 0.085(15) 0.074(14) -0.033(11) 0.074(14) -0.045(15)
C21 0.138(19) 0.065(13) 0.16(2) -0.026(14) 0.095(18) -0.041(13)
C22 0.071(11) 0.060(11) 0.053(10) -0.009(8) 0.004(8) -0.007(9)
C23 0.056(10) 0.074(13) 0.057(10) 0.013(9) 0.026(8) 0.006(9)
C24 0.106(15) 0.067(13) 0.071(13) -0.045(10) 0.030(11) -0.030(11)
C25 0.126(17) 0.038(12) 0.101(17) 0.005(11) -0.017(13) 0.009(11)
C26 0.21(3) 0.032(12) 0.100(18) -0.001(11) -0.033(17) 0.030(15)
C27 0.17(2) 0.044(13) 0.12(2) 0.021(13) 0.017(17) -0.033(14)
C28 0.091(14) 0.099(16) 0.076(14) -0.015(11) 0.026(11) -0.036(12)
C29 0.081(11) 0.035(8) 0.040(9) 0.022(7) 0.006(8) 0.028(8)
C30 0.045(10) 0.099(15) 0.099(15) -0.013(12) 0.025(10) 0.018(10)
C31 0.084(13) 0.077(14) 0.077(13) 0.016(10) 0.000(10) 0.038(11)
C32 0.072(12) 0.122(19) 0.062(11) 0.012(12) -0.008(9) -0.002(12)
C33 0.058(11) 0.075(13) 0.090(14) -0.038(11) -0.021(10) 0.017(10)
C34 0.095(14) 0.048(11) 0.099(15) -0.050(11) 0.006(12) -0.025(10)
C35 0.123(18) 0.067(13) 0.073(13) 0.025(10) 0.023(12) 0.023(12)
C36 0.052(10) 0.22(3) 0.075(13) 0.027(17) 0.022(9) -0.043(17)
C37 0.053(9) 0.063(10) 0.049(9) 0.011(9) -0.002(7) -0.018(10)
C38 0.045(10) 0.109(15) 0.070(12) 0.001(10) 0.014(8) -0.029(10)
C39 0.071(13) 0.059(12) 0.117(17) 0.045(11) -0.033(12) 0.019(10)
C40 0.049(11) 0.088(14) 0.120(17) -0.009(12) 0.017(11) -0.011(11)
C41 0.079(13) 0.129(17) 0.109(15) 0.080(13) 0.062(12) 0.012(13)
C42 0.058(9) 0.069(12) 0.053(10) 0.020(8) 0.008(7) 0.013(8)
C43 0.30(4) 0.068(15) 0.16(2) -0.012(15) -0.01(2) 0.12(2)
C45 0.049(9) 0.043(9) 0.055(10) 0.024(8) 0.018(7) 0.000(7)
C46 0.105(14) 0.037(9) 0.052(10) 0.016(8) 0.021(9) 0.021(9)
C47 0.106(16) 0.104(16) 0.090(16) 0.017(12) 0.062(13) 0.048(13)
C48 0.061(12) 0.101(17) 0.091(16) 0.006(13) 0.023(11) 0.020(11)
C49 0.069(12) 0.097(15) 0.069(13) -0.008(11) -0.008(10) 0.008(11)
C50 0.046(9) 0.040(9) 0.060(10) -0.005(7) -0.020(7) -0.002(7)
C51 0.125(18) 0.097(17) 0.14(2) -0.025(15) 0.034(15) 0.005(14)
C52 0.101(18) 0.19(3) 0.17(3) -0.10(2) -0.022(17) 0.023(18)
C53 0.046(8) 0.031(8) 0.051(9) -0.006(6) 0.000(6) -0.006(6)
C54 0.056(10) 0.117(15) 0.038(9) 0.007(9) 0.011(8) 0.028(10)
C55 0.051(10) 0.077(12) 0.041(9) 0.005(8) 0.014(7) 0.022(9)
C56 0.062(10) 0.066(11) 0.045(9) -0.010(8) 0.002(8) -0.006(9)
C57 0.060(10) 0.031(9) 0.068(11) -0.002(8) 0.003(8) -0.008(8)
C58 0.051(10) 0.069(12) 0.066(11) 0.003(9) 0.019(8) -0.001(9)
C59 0.125(11) 0.094(12) 0.117(14) -0.012(10) 0.036(10) 0.014(9)
C60 0.054(11) 0.094(14) 0.117(16) -0.013(12) 0.006(10) 0.006(10)
C61 0.046(8) 0.063(10) 0.042(8) -0.020(7) 0.011(7) -0.009(7)
C62 0.048(8) 0.040(8) 0.035(8) -0.015(6) -0.009(6) -0.010(7)
C63 0.059(10) 0.062(10) 0.050(10) 0.015(8) 0.018(8) 0.013(8)
C64 0.038(8) 0.063(10) 0.058(10) -0.025(8) 0.005(7) -0.027(7)
C65 0.082(11) 0.074(11) 0.030(8) -0.017(7) 0.011(7) -0.027(9)
C66 0.088(11) 0.033(9) 0.067(11) -0.001(7) 0.028(9) -0.007(8)
C67 0.084(13) 0.109(15) 0.046(10) -0.016(10) 0.005(9) -0.013(11)
C68 0.074(12) 0.115(15) 0.069(12) 0.011(10) 0.038(9) 0.022(11)
C69 0.076(11) 0.025(8) 0.055(9) 0.014(6) 0.018(8) 0.008(7)
C70 0.12(3) 0.094(17) 0.10(2) -0.014(16) 0.027(2) -0.032(17)
C71 0.043(9) 0.064(11) 0.099(14) 0.051(10) 0.006(9) 0.007(8)
C72 0.068(10) 0.045(10) 0.050(10) -0.018(8) 0.004(8) -0.005(8)
C73 0.083(14) 0.056(13) 0.16(2) -0.024(13) 0.045(14) 0.010(11)
C74 0.15(2) 0.050(12) 0.15(2) 0.041(13) 0.052(16) 0.047(12)
C75 0.074(11) 0.081(13) 0.065(12) -0.034(10) 0.011(9) -0.017(10)
C76 0.047(9) 0.076(12) 0.049(10) -0.004(8) 0.004(7) 0.008(8)
C77 0.057(11) 0.075(12) 0.090(13) -0.047(10) 0.001(9) -0.023(9)
C78 0.058(10) 0.090(15) 0.071(12) -0.023(10) 0.014(9) -0.016(10)
C79 0.026(8) 0.18(2) 0.052(10) 0.009(11) -0.007(7) 0.011(10)
C80 0.049(9) 0.082(12) 0.067(10) 0.006(10) 0.028(8) 0.018(10)
C81 0.061(8) 0.086(14) 0.074(11) 0.026(10) 0.023(8) 0.006(9)
C82 0.152(18) 0.030(10) 0.17(2) -0.049(12) -0.044(15) 0.006(12)
C83 0.114(16) 0.23(4) 0.16(2) 0.13(3) 0.116(16) 0.11(2)
C84 0.082(14) 0.119(18) 0.17(2) -0.041(16) 0.067(15) -0.010(14)
C85 0.072(11) 0.059(11) 0.071(11) -0.046(9) 0.041(9) -0.035(10)
C86 0.056(10) 0.053(10) 0.124(16) -0.053(10) 0.039(10) -0.028(8)
C87 0.083(13) 0.13(2) 0.097(15) -0.084(14) 0.063(12) -0.051(13)
C88 0.049(11) 0.16(2) 0.12(2) -0.048(18) 0.012(13) 0.032(13)
C89 0.057(14) 0.19(3) 0.14(2) -0.03(2) 0.016(15) 0.050(15)
C90 0.078(13) 0.120(17) 0.070(12) -0.012(11) 0.019(10) 0.040(12)
C91 0.053(9) 0.076(12) 0.045(9) 0.034(8) 0.017(7) -0.006(9)
C92 0.088(11) 0.027(9) 0.053(9) 0.001(6) -0.005(8) 0.001(8)
C93 0.126(17) 0.045(11) 0.084(13) -0.003(9) 0.024(12) -0.040(11)
C94 0.19(3) 0.069(15) 0.101(16) 0.030(12) 0.088(18) 0.085(17)
C95 0.079(13) 0.074(15) 0.074(13) -0.005(10) 0.020(10) 0.003(11)
C96 0.080(12) 0.052(12) 0.100(14) -0.001(9) 0.062(10) 0.013(9)
C97 0.063(11) 0.110(15) 0.042(10) -0.008(10) -0.024(8) -0.006(10)
C98 0.108(15) 0.047(10) 0.041(10) -0.011(8) -0.008(9) -0.012(10)
C99 0.14(2) 0.16(3) 0.080(18) 0.005(17) -0.018(15) -0.038(18)
C100 0.119(16) 0.129(18) 0.036(10) 0.015(11) -0.001(10) -0.030(13)
C101 0.071(12) 0.23(3) 0.048(12) 0.034(14) 0.005(9) -0.015(16)
C104 0.085(11) 0.071(11) 0.082(12) 0.007(11) 0.024(9) 0.012(11)
C105 0.043(8) 0.061(10) 0.050(9) 0.002(8) -0.003(7) 0.010(7)
C106 0.073(10) 0.036(8) 0.056(10) -0.014(7) 0.028(8) -0.006(8)
C107 0.061(10) 0.071(13) 0.100(15) 0.017(11) -0.007(10) -0.004(10)
C108 0.062(10) 0.062(12) 0.091(13) 0.025(11) 0.006(9) -0.024(10)
C109 0.080(12) 0.040(11) 0.075(12) -0.015(8) -0.012(9) -0.008(9)
C110 0.059(10) 0.096(13) 0.054(11) -0.005(9) 0.010(8) -0.009(10)
C111 0.065(11) 0.088(14) 0.26(3) 0.123(17) 0.039(14) -0.006(11)
C112 0.062(11) 0.057(12) 0.19(2) -0.068(14) -0.008(12) 0.005(11)
C113 0.036(7) 0.059(10) 0.042(8) -0.007(7) -0.004(6) 0.006(7)
C114 0.053(10) 0.062(11) 0.081(13) -0.025(9) 0.014(9) -0.012(8)
C115 0.048(10) 0.069(12) 0.084(13) 0.021(10) 0.003(9) 0.020(8)
C116 0.045(8) 0.009(7) 0.090(12) -0.014(7) -0.022(8) 0.002(6)
C117 0.042(9) 0.045(10) 0.109(15) -0.024(10) 0.005(9) -0.002(8)
C118 0.038(8) 0.041(9) 0.083(11) -0.043(8) 0.014(8) -0.012(7)
C119 0.110(13) 0.048(10) 0.094(13) 0.004(10) -0.020(10) -0.008(11)
C120 0.076(11) 0.038(10) 0.124(15) -0.007(9) 0.020(10) 0.019(8)
C121 0.026(7) 0.091(12) 0.052(9) 0.003(8) 0.007(6) 0.000(7)
C122 0.037(8) 0.075(11) 0.032(8) -0.012(8) 0.003(6) -0.011(8)
C123 0.064(10) 0.080(12) 0.033(9) -0.019(8) 0.007(7) -0.011(9)
C124 0.065(10) 0.026(7) 0.037(8) 0.011(6) 0.003(7) 0.001(7)
C125 0.058(10) 0.051(10) 0.047(9) -0.016(8) -0.018(7) -0.010(8)
C126 0.048(9) 0.062(11) 0.075(12) 0.030(9) 0.014(8) 0.000(8)
C127 0.040(10) 0.115(16) 0.084(13) -0.002(11) 0.009(9) 0.010(10)
C128 0.063(10) 0.066(12) 0.150(17) 0.073(11) 0.041(11) 0.025(9)
C129 0.037(7) 0.048(9) 0.056(9) 0.002(7) 0.016(6) 0.005(6)
C130 0.036(8) 0.048(9) 0.067(10) 0.016(7) 0.002(7) -0.004(7)
C131 0.035(7) 0.034(8) 0.045(8) -0.015(6) 0.003(6) -0.001(6)
C132 0.061(10) 0.074(12) 0.079(12) -0.050(9) 0.015(9) 0.006(9)
C133 0.035(9) 0.141(18) 0.069(12) -0.057(11) -0.001(8) 0.009(10)
C134 0.036(8) 0.074(11) 0.079(11) -0.043(9) 0.021(7) -0.025(7)
C135 0.127(11) 0.070(9) 0.065(11) -0.025(7) 0.014(8) -0.014(8)
C136 0.143(19) 0.106(14) 0.086(15) -0.068(12) 0.033(13) -0.034(13)

loop_
_atom_type_symbol
_atom_type_description
_atom_type_scat_dispersion_real
_atom_type_scat_dispersion_imag
_atom_type_scat_source
C C 0.0033 0.0016 'International Tables Vol C Tables 4.2.6.8 and 6.1.1.4'
H H 0.0000 0.0000 'International Tables Vol C Tables 4.2.6.8 and 6.1.1.4'
B B 0.0013 0.0007 'International Tables Vol C Tables 4.2.6.8 and 6.1.1.4'
N N 0.0061 0.0033 'International Tables Vol C Tables 4.2.6.8 and 6.1.1.4'
O O 0.0106 0.0060 'International Tables Vol C Tables 4.2.6.8 and 6.1.1.4'
F F 0.0171 0.0103 'International Tables Vol C Tables 4.2.6.8 and 6.1.1.4'
P P 0.1023 0.0942 'International Tables Vol C Tables 4.2.6.8 and 6.1.1.4'
Ir Ir -1.4442 7.9887 'International Tables Vol C Tables 4.2.6.8 and 6.1.1.4'

loop_
_geom_angle_atom_site_label_1
_geom_angle_atom_site_label_2
_geom_angle_atom_site_label_3
_geom_angle
C30 Ir1 C34 96.9(7)
C30 Ir1 C33 77.6(7)
C34 Ir1 C33 40.8(6)
C30 Ir1 N1 149.3(6)
C34 Ir1 N1 92.8(6)
C33 Ir1 N1 91.5(5)
C30 Ir1 C29 36.2(5)
C34 Ir1 C29 81.5(7)
C33 Ir1 C29 86.6(6)
N1 Ir1 C29 173.2(5)
C30 Ir1 P1 96.1(5)
C34 Ir1 P1 140.1(6)
C33 Ir1 P1 173.5(4)
N1 Ir1 P1 94.8(3)
C29 Ir1 P1 87.3(4)
N2 Ir2 C97 170.1(5)
N2 Ir2 C98 151.9(5)
C97 Ir2 C98 36.7(6)
N2 Ir2 C101 91.0(6)
C97 Ir2 C101 86.8(7)
C98 Ir2 C101 79.7(8)
N2 Ir2 C102 90.0(5)
C97 Ir2 C102 82.4(6)
C98 Ir2 C102 97.7(6)
C101 Ir2 C102 36.9(7)
N2 Ir2 P2 94.7(3)
C97 Ir2 P2 87.3(4)
C98 Ir2 P2 96.1(4)
C101 Ir2 P2 174.0(5)
C102 Ir2 P2 140.9(5)
C12 P1 C17 101.8(7)
C12 P1 C23 105.2(8)
C17 P1 C23 103.4(7)
C12 P1 Ir1 117.3(5)
C17 P1 Ir1 115.6(5)
C23 P1 Ir1 112.0(6)
C80 P2 C85 101.4(6)
C80 P2 C91 103.7(7)
C85 P2 C91 105.5(7)
C80 P2 Ir2 117.0(5)
C85 P2 Ir2 115.9(6)
C91 P2 Ir2 111.9(4)
C53 B1 C37 110.1(13)
C53 B1 C45 111.4(12)
C37 B1 C45 112.9(13)
C53 B1 C61 110.3(11)
C37 B1 C61 111.9(12)
C45 B1 C61 99.9(11)
C113 B2 C105 109.9(8)
C113 B2 C129 114.1(9)
C105 B2 C129 113.3(10)
C113 B2 C121 110.8(9)
C105 B2 C121 110.8(8)
C129 B2 C121 97.3(7)
C3 O1 C2 107.0(12)
C71 O2 C70 102.8(11)
C3 N1 C1 114.8(14)
C3 N1 Ir1 123.7(11)
C1 N1 Ir1 121.5(10)
C71 N2 C69 106.5(9)
C71 N2 Ir2 127.4(8)
C69 N2 Ir2 126.0(7)
C13 C1 N1 119.3(14)
C13 C1 C2 113.6(15)
N1 C1 C2 96.1(16)
C13 C1 H1 109.0
N1 C1 H1 109.0
C2 C1 H1 109.0
O1 C2 C1 104.2(15)
O1 C2 H2A 110.9
C1 C2 H2A 110.9
O1 C2 H2B 110.9
C1 C2 H2B 110.9
H2A C2 H2B 108.9
N1 C3 O1 113.3(15)
N1 C3 C4 130.6(16)
O1 C3 C4 115.6(14)
C5 C4 C3 125.9(19)
C5 C4 C8 113.3(17)
C3 C4 C8 120.4(15)
C4 C5 C6 111.2(17)
C4 C5 H5 124.4
C6 C5 H5 124.4
C7 C6 C5 108.4(19)
C7 C6 H6A 110.0
C5 C6 H6A 110.0
C7 C6 H6B 110.0
C5 C6 H6B 110.0
H6A C6 H6B 108.4
C6 C7 C8 107(2)
C6 C7 H7A 110.3
C8 C7 H7A 110.3
C6 C7 H7B 110.3
C8 C7 H7B 110.3
H7A C7 H7B 108.6
C12 C8 C9 104.3(17)
C12 C8 C4 114.4(14)
C9 C8 C4 111.5(17)
C12 C8 C7 115.5(17)
C9 C8 C7 111.8(15)
C4 C8 C7 99.5(16)
C10 C9 C8 104.0(18)
C10 C9 H9A 111.0
C8 C9 H9A 111.0
C10 C9 H9B 111.0
C8 C9 H9B 111.0
H9A C9 H9B 109.0
C9 C10 C11 102.5(15)
C9 C10 H10A 111.3
C11 C10 H10A 111.3
C9 C10 H10B 111.3
C11 C10 H10B 111.3
H10A C10 H10B 109.2
C12 C11 C10 115.3(16)
C12 C11 H11 122.4
C10 C11 H11 122.4
C11 C12 C8 104.5(15)
C11 C12 P1 129.7(15)
C8 C12 P1 125.7(14)
C1 C13 C16 112.1(17)
C1 C13 C14 118.6(16)
C16 C13 C14 107.6(14)
C1 C13 C15 115.3(15)
C16 C13 C15 102.4(15)
C14 C13 C15 98.9(14)
C13 C14 H14A 109.5
C13 C14 H14B 109.5
H14A C14 H14B 109.5
C13 C14 H14C 109.5
H14A C14 H14C 109.5
H14B C14 H14C 109.5
C13 C15 H15A 109.5
C13 C15 H15B 109.5
H15A C15 H15B 109.5
C13 C15 H15C 109.5
H15A C15 H15C 109.5
H15B C15 H15C 109.5
C13 C16 H16A 109.5
C13 C16 H16B 109.5
H16A C16 H16B 109.5
C13 C16 H16C 109.5
H16A C16 H16C 109.5
H16B C16 H16C 109.5
C22 C17 C18 118.4(14)
C22 C17 P1 121.8(11)
C18 C17 P1 119.2(12)
C19 C18 C17 123.0(18)
C19 C18 H18 118.5
C17 C18 H18 118.5
C18 C19 C20 118.4(19)
C18 C19 H19 120.8
C20 C19 H19 120.8
C21 C20 C19 119.7(17)
C21 C20 H20 120.1
C19 C20 H20 120.1
C22 C21 C20 118.8(17)
C22 C21 H21 120.6
C20 C21 H21 120.6
C21 C22 C17 120.7(15)
C21 C22 H22 119.7
C17 C22 H22 119.7
C28 C23 C24 116.8(17)
C28 C23 P1 123.0(14)
C24 C23 P1 118.6(13)
C25 C24 C23 120.5(19)
C25 C24 H24 119.7
C23 C24 H24 119.7
C26 C25 C24 124(2)
C26 C25 H25 117.9
C24 C25 H25 117.9
C25 C26 C27 114.5(19)
C25 C26 H26 122.8
C27 C26 H26 122.8
C26 C27 C28 122.9(19)
C26 C27 H27 118.5
C28 C27 H27 118.5
C23 C28 C27 121.0(19)
C23 C28 H28 119.5
C27 C28 H28 119.5
C30 C29 C36 120.5(15)
C30 C29 Ir1 68.8(9)
C36 C29 Ir1 111.9(12)
C30 C29 H29 119.7
C36 C29 H29 119.7
Ir1 C29 H29 89.3
C29 C30 C31 130.0(17)
C29 C30 Ir1 75.0(10)
C31 C30 Ir1 110.8(11)
C29 C30 H30 115.0
C31 C30 H30 115.0
Ir1 C30 H30 83.5
C30 C31 C32 108.1(13)
C30 C31 H31A 110.1
C32 C31 H31A 110.1
C30 C31 H31B 110.1
C32 C31 H31B 110.1
H31A C31 H31B 108.4
C33 C32 C31 109.7(13)
C33 C32 H32A 109.7
C31 C32 H32A 109.7
C33 C32 H32B 109.7
C31 C32 H32B 109.7
H32A C32 H32B 108.2
C32 C33 C34 126.7(18)
C32 C33 Ir1 118.5(11)
C34 C33 Ir1 68.8(8)
C32 C33 H33 116.7
C34 C33 H33 116.7
Ir1 C33 H33 82.7
C33 C34 C35 119.9(17)
C33 C34 Ir1 70.4(9)
C35 C34 Ir1 111.8(12)
C33 C34 H34 115.6
C35 C34 H34 115.6
Ir1 C34 H34 115.6
C34 C35 C36 111.4(15)
C34 C35 H35A 109.3
C36 C35 H35A 109.3
C34 C35 H35B 109.3
C36 C35 H35B 109.3
H35A C35 H35B 108.0
C29 C36 C35 111.9(15)
C29 C36 H36A 109.2
C35 C36 H36A 109.2
C29 C36 H36B 109.2
C35 C36 H36B 109.2
H36A C36 H36B 107.9
C42 C37 C38 111.5(13)
C42 C37 B1 124.8(13)
C38 C37 B1 121.7(13)
C39 C38 C37 125.0(17)
C39 C38 H38 117.5
C37 C38 H38 117.5
C38 C39 C40 124.1(18)
C38 C39 C43 128.8(19)
C40 C39 C43 104.9(15)
C41 C40 C39 110.3(18)
C41 C40 H40 124.8
C39 C40 H40 124.8
C40 C41 C44 117.5(17)
C40 C41 C42 130.9(17)
C44 C41 C42 111.6(17)
C37 C42 C41 118.0(14)
C37 C42 H42 121.0
C41 C42 H42 121.0
F3 C43 F1 101.8(14)
F3 C43 F1' 127(3)
F1 C43 F1' 36(2)
F3 C43 F3' 43.8(19)
F1 C43 F3' 63(2)
F1' C43 F3' 97(3)
F3 C43 F2 108.6(16)
F1 C43 F2 142.8(16)
F1' C43 F2 107(2)
F3' C43 F2 152(2)
F3 C43 C39 96.4(13)
F1 C43 C39 100.4(15)
F1' C43 C39 116(2)
F3' C43 C39 84.4(17)
F2 C43 C39 97.2(12)
F5 C44 F4' 114(2)
F5 C44 F5' 44.0(17)
F4' C44 F5' 92(2)
F5 C44 F4 105.8(16)
F4' C44 F4 35.8(18)
F5' C44 F4 66.8(16)
F5 C44 F6 79.8(17)
F4' C44 F6 72(2)
F5' C44 F6 108.4(18)
F4 C44 F6 104.6(13)
F5 C44 C41 118.7(14)
F4' C44 C41 126.8(19)
F5' C44 C41 124.5(17)
F4 C44 C41 120.5(16)
F6 C44 C41 119.8(13)
C46 C45 C50 113.5(14)
C46 C45 B1 124.9(14)
C50 C45 B1 121.5(14)
C45 C46 C47 125.3(16)
C45 C46 H46 117.4
C47 C46 H46 117.4
C48 C47 C46 120.4(18)
C48 C47 C51 118.9(18)
C46 C47 C51 119.6(18)
C47 C48 C49 116.5(18)
C47 C48 H48 121.7
C49 C48 H48 121.7
C48 C49 C50 122.0(17)
C48 C49 C52 116.8(17)
C50 C49 C52 121.1(16)
C45 C50 C49 121.9(15)
C45 C50 H50 119.1
C49 C50 H50 119.1
F8 C51 F7' 137.1(13)
F8 C51 F9' 73.8(16)
F7' C51 F9' 91.5(15)
F8 C51 F9 118.2(15)
F7' C51 F9 37.7(13)
F9' C51 F9 54.2(15)
F8 C51 F7 83.7(13)
F7' C51 F7 71.3(11)
F9' C51 F7 123.8(15)
F9 C51 F7 98.2(15)
F8 C51 C47 118.3(14)
F7' C51 C47 104.0(13)
F9' C51 C47 120.8(13)
F9 C51 C47 116.0(13)
F7 C51 C47 115.2(13)
F12 C52 F11 137.1(14)
F12 C52 F10' 125(2)
F11 C52 F10' 49(2)
F12 C52 F10 91.8(13)
F11 C52 F10 87.1(17)
F10' C52 F10 39(2)
F12 C52 F12' 69(3)
F11 C52 F12' 80(3)
F10' C52 F12' 120(3)
F10 C52 F12' 132(2)
F12 C52 F11' 102(2)
F11 C52 F11' 48.0(18)
F10' C52 F11' 95(3)
F10 C52 F11' 125(2)
F12' C52 F11' 34(3)
F12 C52 C49 108.6(12)
F11 C52 C49 111.5(12)
F10' C52 C49 112(2)
F10 C52 C49 111.9(12)
F12' C52 C49 116(2)
F11' C52 C49 113.3(15)
C54 C53 C58 112.7(13)
C54 C53 B1 122.1(12)
C58 C53 B1 123.7(13)
C55 C54 C53 120.7(15)
C55 C54 H54 119.7
C53 C54 H54 119.7
C56 C55 C54 122.2(14)
C56 C55 C59 119.3(14)
C54 C55 C59 118.5(14)
C55 C56 C57 118.8(14)
C55 C56 H56 120.6
C57 C56 H56 120.6
C58 C57 C56 119.3(14)
C58 C57 C60 122.9(15)
C56 C57 C60 117.5(14)
C57 C58 C53 126.4(14)
C57 C58 H58 116.8
C53 C58 H58 116.8
F14' C59 F13 123.7(16)
F14' C59 F13' 129(2)
F13 C59 F13' 44.5(17)
F14' C59 F14 73.8(14)
F13 C59 F14 107.7(16)
F13' C59 F14 69.6(18)
F14' C59 F15 50.4(19)
F13 C59 F15 88(3)
F13' C59 F15 126(2)
F14 C59 F15 119(2)
F14' C59 F15' 112(9)
F13 C59 F15' 35(8)
F13' C59 F15' 79(8)
F14 C59 F15' 141(8)
F15 C59 F15' 63(8)
F14' C59 C55 116.3(11)
F13 C59 C55 113.8(11)
F13' C59 C55 110.0(17)
F14 C59 C55 113.6(10)
F15 C59 C55 112.5(17)
F15' C59 C55 99(8)
F17' C60 F17 48(3)
F17' C60 F18' 105(3)
F17 C60 F18' 140(2)
F17' C60 F18 50(3)
F17 C60 F18 94.3(16)
F18' C60 F18 55(2)
F17' C60 F16 139(3)
F17 C60 F16 119.2(15)
F18' C60 F16 59(2)
F18 C60 F16 107.3(15)
F17' C60 F16' 104(3)
F17 C60 F16' 60.6(18)
F18' C60 F16' 116(3)
F18 C60 F16' 129.0(17)
F16 C60 F16' 61.8(19)
F17' C60 C57 109(3)
F17 C60 C57 113.3(15)
F18' C60 C57 101.5(19)
F18 C60 C57 109.0(13)
F16 C60 C57 111.8(12)
F16' C60 C57 121.4(15)
C62 C61 C66 116.5(11)
C62 C61 B1 123.4(13)
C66 C61 B1 119.9(10)
C63 C62 C61 121.0(14)
C63 C62 H62 119.5
C61 C62 H62 119.5
C64 C63 C62 124.0(14)
C64 C63 C67 121.0(12)
C62 C63 C67 114.6(11)
C63 C64 C65 116.1(13)
C63 C64 H64 121.9
C65 C64 H64 121.9
C66 C65 C68 119.4(10)
C66 C65 C64 122.7(12)
C68 C65 C64 117.8(12)
C65 C66 C61 119.5(11)
C65 C66 H66 120.2
C61 C66 H66 120.2
F19 C67 F21' 116.4(16)
F19 C67 F20 102.0(9)
F21' C67 F20 88.5(16)
F19 C67 F21 86.9(12)
F21' C67 F21 37.8(14)
F20 C67 F21 118.8(11)
F19 C67 C63 114.2(9)
F21' C67 C63 114.7(16)
F20 C67 C63 118.0(9)
F21 C67 C63 112.0(8)
F24 C68 F23 99.2(12)
F24 C68 F22 100.0(12)
F23 C68 F22 104.3(10)
F24 C68 C65 114.9(11)
F23 C68 C65 114.4(13)
F22 C68 C65 120.9(13)
C81 C69 C70 125.0(16)
C81 C69 N2 113.8(10)
C70 C69 N2 101.4(11)
C81 C69 H69 105.0
C70 C69 H69 105.0
N2 C69 H69 105.0
O2 C70 C69 103.3(12)
O2 C70 H70A 111.1
C69 C70 H70A 111.1
O2 C70 H70B 111.1
C69 C70 H70B 111.1
H70A C70 H70B 109.1
N2 C71 O2 117.2(13)
N2 C71 C72 129.2(13)
O2 C71 C72 113.6(14)
C73 C72 C71 125.8(17)
C73 C72 C76 113.6(15)
C71 C72 C76 118.6(13)
C72 C73 C74 112.5(19)
C72 C73 H73 123.7
C74 C73 H73 123.7
C73 C74 C75 103.7(16)
C73 C74 H74A 111.0
C75 C74 H74A 111.0
C73 C74 H74B 111.0
C75 C74 H74B 111.0
H74A C74 H74B 109.0
C76 C75 C74 103.6(14)
C76 C75 H75A 111.0
C74 C75 H75A 111.0
C76 C75 H75B 111.0
C74 C75 H75B 111.0
H75A C75 H75B 109.0
C77 C76 C72 113.3(14)
C77 C76 C75 113.9(13)
C72 C76 C75 101.3(13)
C77 C76 C80 103.1(12)
C72 C76 C80 113.8(12)
C75 C76 C80 111.8(12)
C76 C77 C78 105.9(13)
C76 C77 H77A 110.6
C78 C77 H77A 110.6
C76 C77 H77B 110.6
C78 C77 H77B 110.6
H77A C77 H77B 108.7
C77 C78 C79 102.1(13)
C77 C78 H78A 111.3
C79 C78 H78A 111.3
C77 C78 H78B 111.3
C79 C78 H78B 111.3
H78A C78 H78B 109.2
C80 C79 C78 110.9(18)
C80 C79 H79 124.5
C78 C79 H79 124.5
C79 C80 C76 107.3(15)
C79 C80 P2 129.4(16)
C76 C80 P2 123.4(11)
C82 C81 C69 107.0(15)
C82 C81 C84 114.9(16)
C69 C81 C84 108.5(13)
C82 C81 C83 109.0(16)
C69 C81 C83 103.1(14)
C84 C81 C83 113.5(19)
C81 C82 H82A 109.5
C81 C82 H82B 109.5
H82A C82 H82B 109.5
C81 C82 H82C 109.5
H82A C82 H82C 109.5
H82B C82 H82C 109.5
C81 C83 H83A 109.5
C81 C83 H83B 109.5
H83A C83 H83B 109.5
C81 C83 H83C 109.5
H83A C83 H83C 109.5
H83B C83 H83C 109.5
C81 C84 H84A 109.5
C81 C84 H84B 109.5
H84A C84 H84B 109.5
C81 C84 H84C 109.5
H84A C84 H84C 109.5
H84B C84 H84C 109.5
C90 C85 C86 113.8(14)
C90 C85 P2 125.5(14)
C86 C85 P2 120.6(14)
C87 C86 C85 125.4(19)
C87 C86 H86 117.3
C85 C86 H86 117.3
C86 C87 C88 113.5(18)
C86 C87 H87 123.3
C88 C87 H87 123.3
C89 C88 C87 121.5(19)
C89 C88 H88 119.3
C87 C88 H88 119.3
C90 C89 C88 120(2)
C90 C89 H89 120.1
C88 C89 H89 120.1
C89 C90 C85 126(2)
C89 C90 H90 117.2
C85 C90 H90 117.2
C96 C91 C92 120.7(15)
C96 C91 P2 121.1(12)
C92 C91 P2 117.7(11)
C93 C92 C91 119.2(16)
C93 C92 H92 120.4
C91 C92 H92 120.4
C92 C93 C94 116.7(16)
C92 C93 H93 121.7
C94 C93 H93 121.7
C95 C94 C93 124.6(17)
C95 C94 H94 117.7
C93 C94 H94 117.7
C94 C95 C96 115.4(18)
C94 C95 H95 122.3
C96 C95 H95 122.3
C91 C96 C95 123.1(17)
C91 C96 H96 118.4
C95 C96 H96 118.4
C98 C97 C104 121.4(16)
C98 C97 Ir2 72.2(10)
C104 C97 Ir2 114.3(12)
C98 C97 H97 119.3
C104 C97 H97 119.3
Ir2 C97 H97 83.8
C97 C98 C99 127.4(18)
C97 C98 Ir2 71.1(9)
C99 C98 Ir2 104.5(13)
C97 C98 H98 116.3
C99 C98 H98 116.3
Ir2 C98 H98 94.7
C100 C99 C98 123(2)
C100 C99 H99A 106.5
C98 C99 H99A 106.5
C100 C99 H99B 106.5
C98 C99 H99B 106.5
H99A C99 H99B 106.5
C99 C100 C101 105.9(16)
C99 C100 H10C 110.6
C101 C100 H10C 110.6
C99 C100 H10D 110.6
C101 C100 H10D 110.6
H10C C100 H10D 108.7
C102 C101 C100 132.8(18)
C102 C101 Ir2 72.8(10)
C100 C101 Ir2 112.4(14)
C102 C101 H101 113.6
C100 C101 H101 113.6
Ir2 C101 H101 83.9
C101 C102 C103 121.2(17)
C101 C102 Ir2 70.3(10)
C103 C102 Ir2 108.2(11)
C101 C102 H102 119.4
C103 C102 H102 119.4
Ir2 C102 H102 91.4
C102 C103 C104 111.8(14)
C102 C103 H13A 109.3
C104 C103 H13A 109.3
C102 C103 H13B 109.3
C104 C103 H13B 109.3
H13A C103 H13B 107.9
C97 C104 C103 111.8(14)
C97 C104 H14D 109.3
C103 C104 H14D 109.3
C97 C104 H14E 109.3
C103 C104 H14E 109.3
H14D C104 H14E 107.9
C110 C105 C106 113.6(14)
C110 C105 B2 121.4(12)
C106 C105 B2 123.9(11)
C107 C106 C105 125.5(14)
C107 C106 H106 117.3
C105 C106 H106 117.3
C108 C107 C106 116.9(16)
C108 C107 C111 127.4(15)
C106 C107 C111 113.3(15)
C109 C108 C107 118.7(16)
C109 C108 H108 120.7
C107 C108 H108 120.7
C108 C109 C110 124.6(16)
C108 C109 C112 121.9(15)
C110 C109 C112 113.3(15)
C105 C110 C109 119.7(15)
C105 C110 H110 120.1
C109 C110 H110 120.1
F25 C111 F26' 85.6(18)
F25 C111 F26 139.9(11)
F26' C111 F26 69.5(18)
F25 C111 F25' 50(2)
F26' C111 F25' 37(2)
F26 C111 F25' 104(3)
F25 C111 F27' 68(2)
F26' C111 F27' 132(3)
F26 C111 F27' 106(3)
F25' C111 F27' 111(3)
F25 C111 F27 97.4(12)
F26' C111 F27 136.6(19)
F26 C111 F27 81.8(14)
F25' C111 F27 135(3)
F27' C111 F27 30(2)
F25 C111 C107 114.3(10)
F26' C111 C107 118.7(15)
F26 C111 C107 105.3(10)
F25' C111 C107 121(2)
F27' C111 C107 109(2)
F27 C111 C107 99.5(11)
F30 C112 F28 104.2(11)
F30 C112 F29' 124.1(19)
F28 C112 F29' 80(2)
F30 C112 F30' 64(3)
F28 C112 F30' 123(3)
F29' C112 F30' 67(4)
F30 C112 F29 104.5(15)
F28 C112 F29 105.3(15)
F29' C112 F29 29(2)
F30' C112 F29 41(3)
F30 C112 C109 118.8(12)
F28 C112 C109 110.4(12)
F29' C112 C109 110.8(17)
F30' C112 C109 124(2)
F29 C112 C109 112.5(13)
C114 C113 C118 112.6(13)
C114 C113 B2 124.4(12)
C118 C113 B2 121.8(11)
C115 C114 C113 125.8(15)
C115 C114 H114 117.1
C113 C114 H114 117.1
C116 C115 C119 118.6(14)
C116 C115 C114 118.9(15)
C119 C115 C114 122.3(16)
C115 C116 C117 117.9(13)
C115 C116 H116 121.0
C117 C116 H116 121.0
C118 C117 C116 120.9(16)
C118 C117 C120 117.0(16)
C116 C117 C120 121.3(14)
C117 C118 C113 123.4(16)
C117 C118 H118 118.3
C113 C118 H118 118.3
F33 C119 F32' 27(2)
F33 C119 F32 98.1(12)
F32' C119 F32 74(2)
F33 C119 F31' 132(2)
F32' C119 F31' 126(3)
F32 C119 F31' 62(2)
F33 C119 F33' 63(2)
F32' C119 F33' 89(3)
F32 C119 F33' 128(2)
F31' C119 F33' 94(3)
F33 C119 C115 117.1(11)
F32' C119 C115 117(3)
F32 C119 C115 116.8(10)
F31' C119 C115 110(2)
F33' C119 C115 114.3(19)
F33 C119 F31 96.5(13)
F32' C119 F31 116(2)
F32 C119 F31 109.5(12)
F31' C119 F31 58(2)
F33' C119 F31 37.6(17)
C115 C119 F31 115.8(11)
F34 C120 F36 108.0(14)
F34 C120 F35 104.2(11)
F36 C120 F35 105.8(11)
F34 C120 C117 118.8(13)
F36 C120 C117 107.8(12)
F35 C120 C117 111.5(14)
C122 C121 C126 110.7(14)
C122 C121 B2 124.0(11)
C126 C121 B2 124.7(11)
C123 C122 C121 127.8(14)
C123 C122 H122 116.1
C121 C122 H122 116.1
C122 C123 C124 119.3(14)
C122 C123 C127 124.3(13)
C124 C123 C127 115.2(14)
C125 C124 C123 115.6(12)
C125 C124 H124 122.2
C123 C124 H124 122.2
C126 C125 C124 119.2(13)
C126 C125 C128 120.4(14)
C124 C125 C128 120.1(14)
C125 C126 C121 126.9(14)
C125 C126 H126 116.6
C121 C126 H126 116.6
F39' C127 F38 69(2)
F39' C127 F38' 115(3)
F38 C127 F38' 52.7(15)
F39' C127 F37 131(2)
F38 C127 F37 112.9(14)
F38' C127 F37 64.6(16)
F39' C127 F37' 94(3)
F38 C127 F37' 128.5(18)
F38' C127 F37' 102(2)
F37 C127 F37' 44.4(17)
F39' C127 F39 43(2)
F38 C127 F39 109.9(13)
F38' C127 F39 139.9(15)
F37 C127 F39 102.3(12)
F37' C127 F39 58.0(18)
F39' C127 C123 119(2)
F38 C127 C123 114.5(11)
F38' C127 C123 108.3(14)
F37 C127 C123 104.7(11)
F37' C127 C123 116.2(17)
F39 C127 C123 111.7(10)
F42 C128 F41 115.2(11)
F42 C128 F42' 50.0(17)
F41 C128 F42' 73.4(19)
F42 C128 F40 99.6(14)
F41 C128 F40 101.1(10)
F42' C128 F40 135.6(19)
F42 C128 C125 113.9(13)
F41 C128 C125 110.0(15)
F42' C128 C125 106.7(18)
F40 C128 C125 116.1(13)
C134 C129 C130 115.3(11)
C134 C129 B2 121.5(8)
C130 C129 B2 123.1(10)
C131 C130 C129 124.6(11)
C131 C130 H130 117.7
C129 C130 H130 117.7
C130 C131 C132 119.4(11)
C130 C131 C135 121.4(10)
C132 C131 C135 119.3(11)
C133 C132 C131 118.1(13)
C133 C132 H132 120.9
C131 C132 H132 120.9
C132 C133 C134 122.6(13)
C132 C133 C136 122.0(14)
C134 C133 C136 115.0(12)
C129 C134 C133 119.8(11)
C129 C134 H134 120.1
C133 C134 H134 120.1
F47 C135 F46 109.3(10)
F47 C135 F48 102.6(10)
F46 C135 F48 107.3(10)
F47 C135 C131 115.2(11)
F46 C135 C131 110.5(11)
F48 C135 C131 111.5(11)
F44 C136 F45' 77.2(15)
F44 C136 F43 94.2(12)
F45' C136 F43 129.7(17)
F44 C136 F45 118.2(14)
F45' C136 F45 44.2(15)
F43 C136 F45 107.9(12)
F44 C136 F43' 130(2)
F45' C136 F43' 100(2)
F43 C136 F43' 49.3(19)
F45 C136 F43' 61.8(19)
F44 C136 C133 106.5(12)
F45' C136 C133 110.2(16)
F43 C136 C133 119.7(11)
F45 C136 C133 110.2(14)
F43' C136 C133 120.0(17)

loop_
_geom_bond_atom_site_label_1
_geom_bond_atom_site_label_2
_geom_bond_distance
Ir1 C30 2.137(16)
Ir1 C34 2.142(15)
Ir1 C33 2.165(15)
Ir1 N1 2.170(11)
Ir1 C29 2.215(15)
Ir1 P1 2.331(4)
Ir2 N2 2.095(11)
Ir2 C97 2.138(15)
Ir2 C98 2.151(14)
Ir2 C101 2.188(16)
Ir2 C102 2.220(16)
Ir2 P2 2.320(4)
P1 C12 1.765(16)
P1 C17 1.796(14)
P1 C23 1.805(18)
P2 C80 1.719(16)
P2 C85 1.789(14)
P2 C91 1.869(16)
B1 C53 1.56(2)
B1 C37 1.56(2)
B1 C45 1.66(2)
B1 C61 1.72(2)
B2 C113 1.527(15)
B2 C105 1.587(16)
B2 C129 1.649(15)
B2 C121 1.711(15)
O1 C3 1.358(17)
O1 C2 1.495(17)
O2 C71 1.408(14)
O2 C70 1.480(18)
N1 C3 1.249(17)
N1 C1 1.52(2)
N2 C71 1.235(19)
N2 C69 1.516(14)
F1 C43 1.311(17)
F2 C43 1.396(15)
F3 C43 1.301(15)
F4 C44 1.352(15)
F5 C44 1.326(15)
F6 C44 1.379(17)
F7 C51 1.358(14)
F8 C51 1.314(14)
F9 C51 1.356(16)
F10 C52 1.358(15)
F11 C52 1.326(17)
F12 C52 1.283(13)
F13 C59 1.317(12)
F14 C59 1.315(12)
F15 C59 1.366(19)
F16 C60 1.357(19)
F17 C60 1.31(2)
F18 C60 1.350(19)
F19 C67 1.341(12)
F20 C67 1.362(13)
F21 C67 1.372(13)
F22 C68 1.352(18)
F23 C68 1.315(18)
F24 C68 1.305(17)
F25 C111 1.329(13)
F26 C111 1.349(12)
F27 C111 1.395(16)
F28 C112 1.313(12)
F29 C112 1.35(3)
F30 C112 1.278(19)
F31 C119 1.391(12)
F32 C119 1.334(12)
F33 C119 1.310(14)
F34 C120 1.261(17)
F35 C120 1.378(15)
F36 C120 1.335(17)
F37 C127 1.349(12)
F38 C127 1.301(13)
F39 C127 1.360(19)
F40 C128 1.34(2)
F41 C128 1.314(18)
F42 C128 1.294(15)
F43 C136 1.282(13)
F44 C136 1.321(19)
F45 C136 1.329(16)
F46 C135 1.303(12)
F47 C135 1.293(14)
F48 C135 1.317(14)
F1' C43 1.330(19)
F3' C43 1.397(19)
F4' C44 1.326(19)
F5' C44 1.349(18)
F7' C51 1.334(14)
F9' C51 1.345(17)
F10' C52 1.350(19)
F11' C52 1.372(18)
F12' C52 1.368(19)
F13' C59 1.306(18)
F14' C59 1.27(2)
F15' C59 1.41(5)
F16' C60 1.38(4)
F17' C60 1.26(7)
F18' C60 1.34(5)
F21' C67 1.351(18)
F25' C111 1.350(15)
F26' C111 1.340(18)
F27' C111 1.37(2)
F29' C112 1.33(4)
F30' C112 1.343(19)
F31' C119 1.334(19)
F32' C119 1.330(19)
F33' C119 1.361(19)
F37' C127 1.36(4)
F38' C127 1.327(18)
F39' C127 1.16(4)
F42' C128 1.32(4)
F43' C136 1.381(19)
F45' C136 1.312(18)
C1 C13 1.35(2)
C1 C2 1.59(2)
C1 H1 0.9800
C2 H2A 0.9700
C2 H2B 0.9700
C3 C4 1.43(2)
C4 C5 1.36(2)
C4 C8 1.57(2)
C5 C6 1.53(2)
C5 H5 0.9300
C6 C7 1.46(3)
C6 H6A 0.9700
C6 H6B 0.9700
C7 C8 1.69(2)
C7 H7A 0.9700
C7 H7B 0.9700
C8 C12 1.43(2)
C8 C9 1.56(2)
C9 C10 1.37(3)
C9 H9A 0.9700
C9 H9B 0.9700
C10 C11 1.48(2)
C10 H10A 0.9700
C10 H10B 0.9700
C11 C12 1.31(2)
C11 H11 0.9300
C13 C16 1.52(2)
C13 C14 1.62(2)
C13 C15 1.65(3)
C14 H14A 0.9600
C14 H14B 0.9600
C14 H14C 0.9600
C15 H15A 0.9600
C15 H15B 0.9600
C15 H15C 0.9600
C16 H16A 0.9600
C16 H16B 0.9600
C16 H16C 0.9600
C17 C22 1.393(19)
C17 C18 1.41(2)
C18 C19 1.32(2)
C18 H18 0.9300
C19 C20 1.44(3)
C19 H19 0.9300
C20 C21 1.427(16)
C20 H20 0.9300
C21 C22 1.39(2)
C21 H21 0.9300
C22 H22 0.9300
C23 C28 1.31(2)
C23 C24 1.42(2)
C24 C25 1.36(2)
C24 H24 0.9300
C25 C26 1.36(3)
C25 H25 0.9300
C26 C27 1.361(17)
C26 H26 0.9300
C27 C28 1.44(3)
C27 H27 0.9300
C28 H28 0.9300
C29 C30 1.35(2)
C29 C36 1.54(2)
C29 H29 0.9300
C30 C31 1.54(2)
C30 H30 0.9300
C31 C32 1.58(2)
C31 H31A 0.9700
C31 H31B 0.9700
C32 C33 1.41(2)
C32 H32A 0.9700
C32 H32B 0.9700
C33 C34 1.50(2)
C33 H33 0.9300
C34 C35 1.53(2)
C34 H34 0.9800
C35 C36 1.58(3)
C35 H35A 0.9700
C35 H35B 0.9700
C36 H36A 0.9700
C36 H36B 0.9700
C37 C42 1.404(18)
C37 C38 1.49(2)
C38 C39 1.28(2)
C38 H38 0.9300
C39 C40 1.45(3)
C39 C43 1.65(3)
C40 C41 1.30(2)
C40 H40 0.9300
C41 C44 1.38(2)
C41 C42 1.43(2)
C42 H42 0.9300
C45 C46 1.308(18)
C45 C50 1.382(17)
C46 C47 1.42(2)
C46 H46 0.9300
C47 C48 1.32(2)
C47 C51 1.44(2)
C48 C49 1.35(2)
C48 H48 0.9300
C49 C50 1.40(2)
C49 C52 1.54(2)
C50 H50 0.9300
C53 C54 1.410(19)
C53 C58 1.444(14)
C54 C55 1.42(2)
C54 H54 0.9300
C55 C56 1.366(19)
C55 C59 1.492(18)
C56 C57 1.384(19)
C56 H56 0.9300
C57 C58 1.328(19)
C57 C60 1.51(2)
C58 H58 0.9300
C61 C62 1.388(16)
C61 C66 1.427(14)
C62 C63 1.368(18)
C62 H62 0.9300
C63 C64 1.339(18)
C63 C67 1.450(15)
C64 C65 1.400(17)
C64 H64 0.9300
C65 C66 1.371(14)
C65 C68 1.403(16)
C66 H66 0.9300
C69 C81 1.490(19)
C69 C70 1.50(2)
C69 H69 0.9800
C70 H70A 0.9700
C70 H70B 0.9700
C71 C72 1.47(2)
C72 C73 1.37(2)
C72 C76 1.51(2)
C73 C74 1.41(3)
C73 H73 0.9300
C74 C75 1.67(2)
C74 H74A 0.9700
C74 H74B 0.9700
C75 C76 1.54(2)
C75 H75A 0.9700
C75 H75B 0.9700
C76 C77 1.493(19)
C76 C80 1.64(2)
C77 C78 1.55(2)
C77 H77A 0.9700
C77 H77B 0.9700
C78 C79 1.59(2)
C78 H78A 0.9700
C78 H78B 0.9700
C79 C80 1.372(19)
C79 H79 0.9300
C81 C82 1.45(2)
C81 C84 1.51(2)
C81 C83 1.55(2)
C82 H82A 0.9600
C82 H82B 0.9600
C82 H82C 0.9600
C83 H83A 0.9600
C83 H83B 0.9600
C83 H83C 0.9600
C84 H84A 0.9600
C84 H84B 0.9600
C84 H84C 0.9600
C85 C90 1.35(2)
C85 C86 1.41(2)
C86 C87 1.341(19)
C86 H86 0.9300
C87 C88 1.424(16)
C87 H87 0.9300
C88 C89 1.360(17)
C88 H88 0.9300
C89 C90 1.26(2)
C89 H89 0.9300
C90 H90 0.9300
C91 C96 1.338(19)
C91 C92 1.378(18)
C92 C93 1.367(14)
C92 H92 0.9300
C93 C94 1.404(16)
C93 H93 0.9300
C94 C95 1.342(16)
C94 H94 0.9300
C95 C96 1.359(15)
C95 H95 0.9300
C96 H96 0.9300
C97 C98 1.35(2)
C97 C104 1.45(2)
C97 H97 0.9300
C98 C99 1.44(2)
C98 H98 0.9300
C99 C100 1.42(3)
C99 H99A 0.9700
C99 H99B 0.9700
C100 C101 1.57(3)
C100 H10C 0.9700
C100 H10D 0.9700
C101 C102 1.40(3)
C101 H101 0.9300
C102 C103 1.45(2)
C102 H102 0.9300
C103 C104 1.68(2)
C103 H13A 0.9700
C103 H13B 0.9700
C104 H14D 0.9700
C104 H14E 0.9700
C105 C110 1.376(19)
C105 C106 1.425(18)
C106 C107 1.43(2)
C106 H106 0.9300
C107 C108 1.38(2)
C107 C111 1.52(2)
C108 C109 1.31(2)
C108 H108 0.9300
C109 C110 1.46(2)
C109 C112 1.53(2)
C110 H110 0.9300
C113 C114 1.395(19)
C113 C118 1.409(17)
C114 C115 1.384(19)
C114 H114 0.9300
C115 C116 1.36(2)
C115 C119 1.375(19)
C116 C117 1.43(2)
C116 H116 0.9300
C117 C118 1.345(18)
C117 C120 1.53(2)
C118 H118 0.9300
C121 C122 1.368(18)
C121 C126 1.382(18)
C122 C123 1.287(19)
C122 H122 0.9300
C123 C124 1.466(18)
C123 C127 1.52(2)
C124 C125 1.363(18)
C124 H124 0.9300
C125 C126 1.361(19)
C125 C128 1.459(19)
C126 H126 0.9300
C129 C134 1.339(13)
C129 C130 1.417(17)
C130 C131 1.345(15)
C130 H130 0.9300
C131 C132 1.382(17)
C131 C135 1.465(18)
C132 C133 1.322(18)
C132 H132 0.9300
C133 C134 1.449(18)
C133 C136 1.53(2)
C134 H134 0.9300

loop_
_geom_torsion_atom_site_label_1
_geom_torsion_atom_site_label_2
_geom_torsion_atom_site_label_3
_geom_torsion_atom_site_label_4
_geom_torsion
C30 Ir1 P1 C12 -155.5(8)
C34 Ir1 P1 C12 95.9(10)
C33 Ir1 P1 C12 -170(5)
N1 Ir1 P1 C12 -4.2(7)
C29 Ir1 P1 C12 169.3(7)
C30 Ir1 P1 C17 84.4(7)
C34 Ir1 P1 C17 -24.2(10)
C33 Ir1 P1 C17 70(5)
N1 Ir1 P1 C17 -124.3(6)
C29 Ir1 P1 C17 49.2(6)
C30 Ir1 P1 C23 -33.7(7)
C34 Ir1 P1 C23 -142.3(10)
C33 Ir1 P1 C23 -48(5)
N1 Ir1 P1 C23 117.6(6)
C29 Ir1 P1 C23 -68.9(6)
N2 Ir2 P2 C80 -3.2(6)
C97 Ir2 P2 C80 167.0(8)
C98 Ir2 P2 C80 -157.3(8)
C101 Ir2 P2 C80 157(7)
C102 Ir2 P2 C80 92.6(9)
N2 Ir2 P2 C85 -122.7(5)
C97 Ir2 P2 C85 47.5(7)
C98 Ir2 P2 C85 83.2(7)
C101 Ir2 P2 C85 38(7)
C102 Ir2 P2 C85 -27.0(9)
N2 Ir2 P2 C91 116.3(5)
C97 Ir2 P2 C91 -73.5(7)
C98 Ir2 P2 C91 -37.8(7)
C101 Ir2 P2 C91 -83(7)
C102 Ir2 P2 C91 -148.0(9)
C30 Ir1 N1 C3 161.2(13)
C34 Ir1 N1 C3 -90.2(13)
C33 Ir1 N1 C3 -131.0(13)
C29 Ir1 N1 C3 -58(5)
P1 Ir1 N1 C3 50.5(12)
C30 Ir1 N1 C1 -16.0(17)
C34 Ir1 N1 C1 92.5(12)
C33 Ir1 N1 C1 51.7(12)
C29 Ir1 N1 C1 125(4)
P1 Ir1 N1 C1 -126.7(10)
C97 Ir2 N2 C71 -47(3)
C98 Ir2 N2 C71 166.2(12)
C101 Ir2 N2 C71 -124.2(10)
C102 Ir2 N2 C71 -87.3(9)
P2 Ir2 N2 C71 53.8(8)
C97 Ir2 N2 C69 127(3)
C98 Ir2 N2 C69 -19.0(12)
C101 Ir2 N2 C69 50.6(9)
C102 Ir2 N2 C69 87.6(8)
P2 Ir2 N2 C69 -131.3(7)
C3 N1 C1 C13 -104.0(19)
Ir1 N1 C1 C13 73.4(18)
C3 N1 C1 C2 17.4(17)
Ir1 N1 C1 C2 -165.1(10)
C3 O1 C2 C1 18.7(19)
C13 C1 C2 O1 105.7(18)
N1 C1 C2 O1 -20.0(16)
C1 N1 C3 O1 -7.0(19)
Ir1 N1 C3 O1 175.6(9)
C1 N1 C3 C4 164.7(17)
Ir1 N1 C3 C4 -13(2)
C2 O1 C3 N1 -8.2(19)
C2 O1 C3 C4 178.8(16)
N1 C3 C4 C5 95(2)
O1 C3 C4 C5 -93(2)
N1 C3 C4 C8 -78(2)
O1 C3 C4 C8 94.0(18)
C3 C4 C5 C6 -174.8(16)
C8 C4 C5 C6 -1(2)
C4 C5 C6 C7 -4(2)
C5 C6 C7 C8 7(2)
C5 C4 C8 C12 -118.8(17)
C3 C4 C8 C12 55(2)
C5 C4 C8 C9 123.2(17)
C3 C4 C8 C9 -63(2)
C5 C4 C8 C7 5.0(18)
C3 C4 C8 C7 178.8(14)
C6 C7 C8 C12 116(2)
C6 C7 C8 C9 -125(2)
C6 C7 C8 C4 -7(2)
C12 C8 C9 C10 32(2)
C4 C8 C9 C10 155.5(18)
C7 C8 C9 C10 -94(2)
C8 C9 C10 C11 -26(2)
C9 C10 C11 C12 13(2)
C10 C11 C12 C8 7(2)
C10 C11 C12 P1 -175.4(13)
C9 C8 C12 C11 -22.6(18)
C4 C8 C12 C11 -144.7(15)
C7 C8 C12 C11 100.6(19)
C9 C8 C12 P1 159.9(12)
C4 C8 C12 P1 38(2)
C7 C8 C12 P1 -77(2)
C17 P1 C12 C11 -107.0(16)
C23 P1 C12 C11 0.6(17)
Ir1 P1 C12 C11 125.9(15)
C17 P1 C12 C8 69.9(15)
C23 P1 C12 C8 177.5(14)
Ir1 P1 C12 C8 -57.2(15)
N1 C1 C13 C16 174.9(15)
C2 C1 C13 C16 63(2)
N1 C1 C13 C14 48(2)
C2 C1 C13 C14 -64(2)
N1 C1 C13 C15 -68(2)
C2 C1 C13 C15 179.4(14)
C12 P1 C17 C22 -117.4(13)
C23 P1 C17 C22 133.6(12)
Ir1 P1 C17 C22 10.8(13)
C12 P1 C17 C18 53.1(14)
C23 P1 C17 C18 -55.9(14)
Ir1 P1 C17 C18 -178.7(11)
C22 C17 C18 C19 -12(3)
P1 C17 C18 C19 177.1(15)
C17 C18 C19 C20 10(3)
C18 C19 C20 C21 -4(3)
C19 C20 C21 C22 0(3)
C20 C21 C22 C17 -2(3)
C18 C17 C22 C21 8(2)
P1 C17 C22 C21 178.5(14)
C12 P1 C23 C28 58.2(18)
C17 P1 C23 C28 164.5(16)
Ir1 P1 C23 C28 -70.3(17)
C12 P1 C23 C24 -136.7(14)
C17 P1 C23 C24 -30.3(15)
Ir1 P1 C23 C24 94.9(14)
C28 C23 C24 C25 0(3)
P1 C23 C24 C25 -166.3(14)
C23 C24 C25 C26 -1(3)
C24 C25 C26 C27 3(3)
C25 C26 C27 C28 -3(3)
C24 C23 C28 C27 0(3)
P1 C23 C28 C27 165.0(15)
C26 C27 C28 C23 2(3)
C34 Ir1 C29 C30 -114.2(12)
C33 Ir1 C29 C30 -73.5(12)
N1 Ir1 C29 C30 -147(4)
P1 Ir1 C29 C30 104.2(11)
C30 Ir1 C29 C36 115.5(16)
C34 Ir1 C29 C36 1.3(11)
C33 Ir1 C29 C36 42.0(11)
N1 Ir1 C29 C36 -32(5)
P1 Ir1 C29 C36 -140.3(10)
C36 C29 C30 C31 1(3)
Ir1 C29 C30 C31 104.8(18)
C36 C29 C30 Ir1 -103.7(16)
C34 Ir1 C30 C29 65.3(12)
C33 Ir1 C30 C29 101.5(12)
N1 Ir1 C30 C29 172.8(9)
P1 Ir1 C30 C29 -76.9(10)
C34 Ir1 C30 C31 -62.3(14)
C33 Ir1 C30 C31 -26.2(13)
N1 Ir1 C30 C31 45.2(19)
C29 Ir1 C30 C31 -127.6(18)
P1 Ir1 C30 C31 155.5(12)
C29 C30 C31 C32 -45(2)
Ir1 C30 C31 C32 42.3(17)
C30 C31 C32 C33 -38(2)
C31 C32 C33 C34 100.7(19)
C31 C32 C33 Ir1 17(2)
C30 Ir1 C33 C32 4.9(16)
C34 Ir1 C33 C32 121(2)
N1 Ir1 C33 C32 -146.2(16)
C29 Ir1 C33 C32 40.3(16)
P1 Ir1 C33 C32 20(7)
C30 Ir1 C33 C34 -116.4(11)
N1 Ir1 C33 C34 92.5(10)
C29 Ir1 C33 C34 -80.9(10)
P1 Ir1 C33 C34 -102(5)
C32 C33 C34 C35 -6(2)
Ir1 C33 C34 C35 104.5(14)
C32 C33 C34 Ir1 -110.4(16)
C30 Ir1 C34 C33 61.8(11)
N1 Ir1 C34 C33 -89.0(10)
C29 Ir1 C34 C33 94.7(10)
P1 Ir1 C34 C33 170.1(7)
C30 Ir1 C34 C35 -53.5(15)
C33 Ir1 C34 C35 -115.3(18)
N1 Ir1 C34 C35 155.7(14)
C29 Ir1 C34 C35 -20.6(13)
P1 Ir1 C34 C35 54.8(17)
C33 C34 C35 C36 -43(2)
Ir1 C34 C35 C36 36(2)
C30 C29 C36 C35 95.1(19)
Ir1 C29 C36 C35 17.6(16)
C34 C35 C36 C29 -35(2)
C53 B1 C37 C42 -94.3(19)
C45 B1 C37 C42 31(2)
C61 B1 C37 C42 142.7(15)
C53 B1 C37 C38 68.1(17)
C45 B1 C37 C38 -166.7(13)
C61 B1 C37 C38 -54.9(19)
C42 C37 C38 C39 -5(2)
B1 C37 C38 C39 -169.3(18)
C37 C38 C39 C40 1(3)
C37 C38 C39 C43 -159.0(15)
C38 C39 C40 C41 2(3)
C43 C39 C40 C41 166.5(16)
C39 C40 C41 C44 -179.6(17)
C39 C40 C41 C42 -2(3)
C38 C37 C42 C41 5(2)
B1 C37 C42 C41 168.7(17)
C40 C41 C42 C37 -2(3)
C44 C41 C42 C37 175.9(16)
C38 C39 C43 F3 -16(2)
C40 C39 C43 F3 -178.9(13)
C38 C39 C43 F1 -119(2)
C40 C39 C43 F1 77.8(14)
C38 C39 C43 F1' -153(3)
C40 C39 C43 F1' 44(3)
C38 C39 C43 F3' -58(2)
C40 C39 C43 F3' 139(2)
C38 C39 C43 F2 94(2)
C40 C39 C43 F2 -69.3(14)
C40 C41 C44 F5 101(2)
C42 C41 C44 F5 -77(2)
C40 C41 C44 F4' -84(3)
C42 C41 C44 F4' 98(3)
C40 C41 C44 F5' 152(2)
C42 C41 C44 F5' -25(3)
C40 C41 C44 F4 -126.2(19)
C42 C41 C44 F4 56(2)
C40 C41 C44 F6 6(3)
C42 C41 C44 F6 -172(2)
C53 B1 C45 C46 153.0(14)
C37 B1 C45 C46 29(2)
C61 B1 C45 C46 -90.4(16)
C53 B1 C45 C50 -31.0(18)
C37 B1 C45 C50 -155.4(13)
C61 B1 C45 C50 85.6(15)
C50 C45 C46 C47 -3(2)
B1 C45 C46 C47 173.2(16)
C45 C46 C47 C48 5(3)
C45 C46 C47 C51 173.1(16)
C46 C47 C48 C49 -5(3)
C51 C47 C48 C49 -174.0(17)
C47 C48 C49 C50 5(3)
C47 C48 C49 C52 -171.9(17)
C46 C45 C50 C49 3(2)
B1 C45 C50 C49 -173.6(14)
C48 C49 C50 C45 -4(3)
C52 C49 C50 C45 172.9(13)
C48 C47 C51 F8 -157.0(17)
C46 C47 C51 F8 34(2)
C48 C47 C51 F7' 15(2)
C46 C47 C51 F7' -153.3(16)
C48 C47 C51 F9' 116(2)
C46 C47 C51 F9' -53(2)
C48 C47 C51 F9 54(2)
C46 C47 C51 F9 -115.1(18)
C48 C47 C51 F7 -60(2)
C46 C47 C51 F7 131.1(16)
C48 C49 C52 F12 -140.4(15)
C50 C49 C52 F12 42.3(19)
C48 C49 C52 F11 55.2(19)
C50 C49 C52 F11 -122.1(18)
C48 C49 C52 F10' 2(3)
C50 C49 C52 F10' -176(3)
C48 C49 C52 F10 -41(2)
C50 C49 C52 F10 142.1(14)
C48 C49 C52 F12' 144(3)
C50 C49 C52 F12' -33(3)
C48 C49 C52 F11' 107(2)
C50 C49 C52 F11' -70(2)
C37 B1 C53 C54 -86.3(16)
C45 B1 C53 C54 147.7(13)
C61 B1 C53 C54 37.7(18)
C37 B1 C53 C58 78.5(16)
C45 B1 C53 C58 -47.6(18)
C61 B1 C53 C58 -157.6(12)
C58 C53 C54 C55 1(2)
B1 C53 C54 C55 166.8(13)
C53 C54 C55 C56 0(2)
C53 C54 C55 C59 -179.9(12)
C54 C55 C56 C57 -1(2)
C59 C55 C56 C57 178.7(13)
C55 C56 C57 C58 2(2)
C55 C56 C57 C60 175.7(14)
C56 C57 C58 C53 -2(2)
C60 C57 C58 C53 -175.2(14)
C54 C53 C58 C57 0(2)
B1 C53 C58 C57 -165.6(15)
C56 C55 C59 F14' 57.3(17)
C54 C55 C59 F14' -123.1(16)
C56 C55 C59 F13 -96.1(19)
C54 C55 C59 F13 83.5(19)
C56 C55 C59 F13' -144(2)
C54 C55 C59 F13' 36(2)
C56 C55 C59 F14 140.2(12)
C54 C55 C59 F14 -40.2(17)
C56 C55 C59 F15 2(2)
C54 C55 C59 F15 -179(2)
C56 C55 C59 F15' -63(8)
C54 C55 C59 F15' 117(8)
C58 C57 C60 F17' 24(4)
C56 C57 C60 F17' -150(4)
C58 C57 C60 F17 75(2)
C56 C57 C60 F17 -98.9(17)
C58 C57 C60 F18' -86(3)
C56 C57 C60 F18' 100(3)
C58 C57 C60 F18 -29(2)
C56 C57 C60 F18 157.5(16)
C58 C57 C60 F16 -147.2(18)
C56 C57 C60 F16 39(2)
C58 C57 C60 F16' 143(2)
C56 C57 C60 F16' -30(2)
C53 B1 C61 C62 -149.5(13)
C37 B1 C61 C62 -26.6(19)
C45 B1 C61 C62 93.2(15)
C53 B1 C61 C66 36.6(16)
C37 B1 C61 C66 159.6(12)
C45 B1 C61 C66 -80.7(14)
C66 C61 C62 C63 -1.9(19)
B1 C61 C62 C63 -176.0(13)
C61 C62 C63 C64 0(2)
C61 C62 C63 C67 -171.8(11)
C62 C63 C64 C65 2(2)
C67 C63 C64 C65 173.8(12)
C63 C64 C65 C66 -3(2)
C63 C64 C65 C68 -179.4(12)
C68 C65 C66 C61 178.0(10)
C64 C65 C66 C61 1.6(18)
C62 C61 C66 C65 0.9(16)
B1 C61 C66 C65 175.1(11)
C64 C63 C67 F19 123.8(12)
C62 C63 C67 F19 -63.6(12)
C64 C63 C67 F21' -14.2(17)
C62 C63 C67 F21' 158.4(17)
C64 C63 C67 F20 -116.4(12)
C62 C63 C67 F20 56.2(13)
C64 C63 C67 F21 27.1(15)
C62 C63 C67 F21 -160.4(14)
C66 C65 C68 F24 53.5(17)
C64 C65 C68 F24 -129.9(11)
C66 C65 C68 F23 -60.3(15)
C64 C65 C68 F23 116.2(12)
C66 C65 C68 F22 173.7(11)
C64 C65 C68 F22 -9.7(16)
C71 N2 C69 C81 -111.1(13)
Ir2 N2 C69 C81 73.1(13)
C71 N2 C69 C70 25.6(15)
Ir2 N2 C69 C70 -150.1(12)
C71 O2 C70 C69 22.8(18)
C81 C69 C70 O2 101.4(17)
N2 C69 C70 O2 -28.7(18)
C69 N2 C71 O2 -12.1(12)
Ir2 N2 C71 O2 163.6(7)
C69 N2 C71 C72 171.2(14)
Ir2 N2 C71 C72 -13.2(19)
C70 O2 C71 N2 -7.1(15)
C70 O2 C71 C72 170.2(14)
N2 C71 C72 C73 118.2(18)
O2 C71 C72 C73 -59(2)
N2 C71 C72 C76 -79.1(19)
O2 C71 C72 C76 104.1(14)
C71 C72 C73 C74 173.0(17)
C76 C72 C73 C74 9(2)
C72 C73 C74 C75 6(2)
C73 C74 C75 C76 -18(2)
C73 C72 C76 C77 101.7(17)
C71 C72 C76 C77 -63.1(18)
C73 C72 C76 C75 -20.8(17)
C71 C72 C76 C75 174.5(13)
C73 C72 C76 C80 -140.9(14)
C71 C72 C76 C80 54.3(18)
C74 C75 C76 C77 -100.2(17)
C74 C75 C76 C72 21.8(15)
C74 C75 C76 C80 143.3(13)
C72 C76 C77 C78 155.1(13)
C75 C76 C77 C78 -89.8(16)
C80 C76 C77 C78 31.6(15)
C76 C77 C78 C79 -31.1(16)
C77 C78 C79 C80 18.4(17)
C78 C79 C80 C76 0.7(16)
C78 C79 C80 P2 -179.8(10)
C77 C76 C80 C79 -20.4(15)
C72 C76 C80 C79 -143.5(13)
C75 C76 C80 C79 102.5(14)
C77 C76 C80 P2 160.1(11)
C72 C76 C80 P2 37.0(16)
C75 C76 C80 P2 -77.1(15)
C85 P2 C80 C79 -109.1(15)
C91 P2 C80 C79 0.1(15)
Ir2 P2 C80 C79 123.9(13)
C85 P2 C80 C76 70.3(12)
C91 P2 C80 C76 179.5(11)
Ir2 P2 C80 C76 -56.7(11)
C70 C69 C81 C82 -61(2)
N2 C69 C81 C82 63.9(17)
C70 C69 C81 C84 174.4(16)
N2 C69 C81 C84 -60.6(16)
C70 C69 C81 C83 54(2)
N2 C69 C81 C83 178.8(15)
C80 P2 C85 C90 -115.9(15)
C91 P2 C85 C90 136.2(15)
Ir2 P2 C85 C90 11.9(16)
C80 P2 C85 C86 61.9(13)
C91 P2 C85 C86 -46.0(13)
Ir2 P2 C85 C86 -170.4(9)
C90 C85 C86 C87 -1(2)
P2 C85 C86 C87 -179.0(12)
C85 C86 C87 C88 4(2)
C86 C87 C88 C89 -7(3)
C87 C88 C89 C90 9(4)
C88 C89 C90 C85 -6(4)
C86 C85 C90 C89 2(3)
P2 C85 C90 C89 179.6(18)
C80 P2 C91 C96 52.8(14)
C85 P2 C91 C96 158.9(13)
Ir2 P2 C91 C96 -74.2(14)
C80 P2 C91 C92 -135.5(11)
C85 P2 C91 C92 -29.4(13)
Ir2 P2 C91 C92 97.4(11)
C96 C91 C92 C93 2(2)
P2 C91 C92 C93 -170.2(12)
C91 C92 C93 C94 -2(2)
C92 C93 C94 C95 6(3)
C93 C94 C95 C96 -7(3)
C92 C91 C96 C95 -3(3)
P2 C91 C96 C95 168.0(14)
C94 C95 C96 C91 6(3)
N2 Ir2 C97 C98 -154(2)
C101 Ir2 C97 C98 -77.0(12)
C102 Ir2 C97 C98 -113.9(11)
P2 Ir2 C97 C98 104.0(10)
N2 Ir2 C97 C104 -37(4)
C98 Ir2 C97 C104 117.1(18)
C101 Ir2 C97 C104 40.0(15)
C102 Ir2 C97 C104 3.2(14)
P2 Ir2 C97 C104 -139.0(13)
C104 C97 C98 C99 -14(3)
Ir2 C97 C98 C99 94.1(19)
C104 C97 C98 Ir2 -108.1(16)
N2 Ir2 C98 C97 170.8(8)
C101 Ir2 C98 C97 98.5(12)
C102 Ir2 C98 C97 66.1(11)
P2 Ir2 C98 C97 -77.2(10)
N2 Ir2 C98 C99 45.7(19)
C97 Ir2 C98 C99 -125.1(18)
C101 Ir2 C98 C99 -26.6(14)
C102 Ir2 C98 C99 -58.9(15)
P2 Ir2 C98 C99 157.8(14)
C97 C98 C99 C100 -32(3)
Ir2 C98 C99 C100 45(2)
C98 C99 C100 C101 -35(3)
C99 C100 C101 C102 93(3)
C99 C100 C101 Ir2 6(2)
N2 Ir2 C101 C102 88.7(11)
C97 Ir2 C101 C102 -81.6(12)
C98 Ir2 C101 C102 -117.9(12)
P2 Ir2 C101 C102 -72(7)
N2 Ir2 C101 C100 -141.4(13)
C97 Ir2 C101 C100 48.3(14)
C98 Ir2 C101 C100 12.0(14)
C102 Ir2 C101 C100 129.9(19)
P2 Ir2 C101 C100 58(8)
C100 C101 C102 C103 -5(3)
Ir2 C101 C102 C103 99.9(16)
C100 C101 C102 Ir2 -105(2)
N2 Ir2 C102 C101 -91.6(12)
C97 Ir2 C102 C101 94.8(13)
C98 Ir2 C102 C101 61.3(13)
P2 Ir2 C102 C101 171.0(9)
N2 Ir2 C102 C103 150.9(12)
C97 Ir2 C102 C103 -22.7(13)
C98 Ir2 C102 C103 -56.1(14)
C101 Ir2 C102 C103 -117.4(18)
P2 Ir2 C102 C103 53.5(15)
C101 C102 C103 C104 -42(2)
Ir2 C102 C103 C104 35.8(16)
C98 C97 C104 C103 97.9(19)
Ir2 C97 C104 C103 14.7(18)
C102 C103 C104 C97 -35(2)
C113 B2 C105 C110 75.8(14)
C129 B2 C105 C110 -155.2(12)
C121 B2 C105 C110 -47.0(14)
C113 B2 C105 C106 -91.4(13)
C129 B2 C105 C106 37.7(14)
C121 B2 C105 C106 145.8(12)
C110 C105 C106 C107 2(2)
B2 C105 C106 C107 169.7(12)
C105 C106 C107 C108 5(2)
C105 C106 C107 C111 169.2(13)
C106 C107 C108 C109 -11(3)
C111 C107 C108 C109 -172.5(15)
C107 C108 C109 C110 11(3)
C107 C108 C109 C112 -174.2(16)
C106 C105 C110 C109 -3(2)
B2 C105 C110 C109 -171.2(12)
C108 C109 C110 C105 -3(3)
C112 C109 C110 C105 -178.7(14)
C108 C107 C111 F25 -153.9(16)
C106 C107 C111 F25 44.4(16)
C108 C107 C111 F26' 107(2)
C106 C107 C111 F26' -54(2)
C108 C107 C111 F26 33(2)
C106 C107 C111 F26 -129.0(11)
C108 C107 C111 F25' 150(3)
C106 C107 C111 F25' -12(3)
C108 C107 C111 F27' -81(3)
C106 C107 C111 F27' 118(3)
C108 C107 C111 F27 -51(2)
C106 C107 C111 F27 147.0(12)
C108 C109 C112 F30 -117.0(16)
C110 C109 C112 F30 58.4(17)
C108 C109 C112 F28 3(2)
C110 C109 C112 F28 178.5(13)
C108 C109 C112 F29' 90(2)
C110 C109 C112 F29' -95(2)
C108 C109 C112 F30' 166(4)
C110 C109 C112 F30' -19(4)
C108 C109 C112 F29 120.5(16)
C110 C109 C112 F29 -64.1(17)
C105 B2 C113 C114 91.2(14)
C129 B2 C113 C114 -37.3(15)
C121 B2 C113 C114 -146.0(12)
C105 B2 C113 C118 -74.9(13)
C129 B2 C113 C118 156.5(11)
C121 B2 C113 C118 47.8(14)
C118 C113 C114 C115 -3(2)
B2 C113 C114 C115 -170.4(13)
C113 C114 C115 C116 -2(2)
C113 C114 C115 C119 -178.2(14)
C119 C115 C116 C117 179.7(12)
C114 C115 C116 C117 3(2)
C115 C116 C117 C118 1(2)
C115 C116 C117 C120 170.2(14)
C116 C117 C118 C113 -6(2)
C120 C117 C118 C113 -176.4(13)
C114 C113 C118 C117 7(2)
B2 C113 C118 C117 174.9(11)
C116 C115 C119 F33 -128.8(14)
C114 C115 C119 F33 47.4(19)
C116 C115 C119 F32' -159(2)
C114 C115 C119 F32' 17(2)
C116 C115 C119 F32 115.3(14)
C114 C115 C119 F32 -68.4(18)
C116 C115 C119 F31' 47(2)
C114 C115 C119 F31' -136(2)
C116 C115 C119 F33' -58(2)
C114 C115 C119 F33' 119(2)
C116 C115 C119 F31 -15.9(19)
C114 C115 C119 F31 160.3(14)
C118 C117 C120 F34 59(2)
C116 C117 C120 F34 -110.9(16)
C118 C117 C120 F36 -64.0(17)
C116 C117 C120 F36 125.9(14)
C118 C117 C120 F35 -179.7(12)
C116 C117 C120 F35 10.2(19)
C113 B2 C121 C122 32.3(15)
C105 B2 C121 C122 154.5(13)
C129 B2 C121 C122 -87.1(13)
C113 B2 C121 C126 -157.8(14)
C105 B2 C121 C126 -35.5(16)
C129 B2 C121 C126 82.9(15)
C126 C121 C122 C123 7(2)
B2 C121 C122 C123 178.4(13)
C121 C122 C123 C124 -9(2)
C121 C122 C123 C127 -176.1(13)
C122 C123 C124 C125 6(2)
C127 C123 C124 C125 173.5(12)
C123 C124 C125 C126 -1(2)
C123 C124 C125 C128 173.8(14)
C124 C125 C126 C121 0(3)
C128 C125 C126 C121 -175.4(17)
C122 C121 C126 C125 -2(2)
B2 C121 C126 C125 -173.2(13)
C122 C123 C127 F39' 88(3)
C124 C123 C127 F39' -80(3)
C122 C123 C127 F38 165.9(16)
C124 C123 C127 F38 -1.3(16)
C122 C123 C127 F38' -137(2)
C124 C123 C127 F38' 55(2)
C122 C123 C127 F37 -69.9(16)
C124 C123 C127 F37 122.9(12)
C122 C123 C127 F37' -24(2)
C124 C123 C127 F37' 169(2)
C122 C123 C127 F39 40.1(19)
C124 C123 C127 F39 -127.1(12)
C126 C125 C128 F42 167.1(15)
C124 C125 C128 F42 -8(2)
C126 C125 C128 F41 -62(2)
C124 C125 C128 F41 123.2(14)
C126 C125 C128 F42' -140(2)
C124 C125 C128 F42' 45(2)
C126 C125 C128 F40 52(2)
C124 C125 C128 F40 -122.7(14)
C113 B2 C129 C134 -24.2(13)
C105 B2 C129 C134 -151.0(9)
C121 B2 C129 C134 92.6(10)
C113 B2 C129 C130 152.7(11)
C105 B2 C129 C130 25.9(14)
C121 B2 C129 C130 -90.5(12)
C134 C129 C130 C131 2.9(17)
B2 C129 C130 C131 -174.2(8)
C129 C130 C131 C132 -4.4(15)
C129 C130 C131 C135 176.7(9)
C130 C131 C132 C133 1(2)
C135 C131 C132 C133 -179.6(16)
C131 C132 C133 C134 3(3)
C131 C132 C133 C136 175.6(15)
C130 C129 C134 C133 1.3(17)
B2 C129 C134 C133 178.4(12)
C132 C133 C134 C129 -4(3)
C136 C133 C134 C129 -177.5(13)
C130 C131 C135 F47 -179.0(10)
C132 C131 C135 F47 2.1(18)
C130 C131 C135 F46 -54.5(15)
C132 C131 C135 F46 126.6(13)
C130 C131 C135 F48 64.7(14)
C132 C131 C135 F48 -114.2(14)
C132 C133 C136 F44 118.2(19)
C134 C133 C136 F44 -68.4(18)
C132 C133 C136 F45' 36(2)
C134 C133 C136 F45' -150.5(15)
C132 C133 C136 F43 -137.0(18)
C134 C133 C136 F43 36(2)
C132 C133 C136 F45 -11(2)
C134 C133 C136 F45 162.3(16)
C132 C133 C136 F43' -79(3)
C134 C133 C136 F43' 94(3)
